data_7039871
loop_
_publ_author_name
'Spallek, Tatiana'
'He\&s, Oliver'
'Meermann-Zimmermann, Melanie'
'Meermann, Christian'
'Klimpel, Michael G.'
'Estler, Frank'
'Schneider, David'
'Scherer, Wolfgang'
'Tafipolsky, Maxim'
'T\"ornroos, Karl W'
'Maichle-M\"ossmer, C\"acilia'
'Sirsch, Peter'
'Anwander, Reiner'

_publ_section_title
;
 Synthesis and structural diversity of trivalent rare-earth metal
 diisopropylamide complexes.
;
_journal_issue 35
_journal_name_full 'Dalton transactions (Cambridge, England : 2003)'
_journal_page_first 13750
_journal_page_last 13765
_journal_paper_doi 10.1039/c6dt01568a
_journal_volume 45
_journal_year 2016
_chemical_formula_sum 'C32 H72 Cl2 N4 O2 Y2'
_chemical_formula_weight 793.65
_space_group_crystal_system monoclinic
_space_group_IT_number 7
_space_group_name_Hall 'P -2yc'
_space_group_name_H-M_alt 'P 1 c 1'
_symmetry_space_group_name_Hall 'P -2yc'
_symmetry_space_group_name_H-M 'P 1 c 1'
_atom_sites_solution_hydrogens geom
_audit_creation_method SHELXL-2014/7
_audit_update_record
;
2016-05-25 deposited with the CCDC.
2016-05-26 downloaded from the CCDC.
;
_cell_angle_alpha 90
_cell_angle_beta 100.720(2)
_cell_angle_gamma 90
_cell_formula_units_Z 12
_cell_length_a 13.4201(6)
_cell_length_b 29.0650(14)
_cell_length_c 32.2640(15)
_cell_measurement_reflns_used 9865
_cell_measurement_temperature 173(2)
_cell_measurement_theta_max 30.02
_cell_measurement_theta_min 2.457
_cell_volume 12365.1(10)
_computing_cell_refinement 'Bruker SAINT'
_computing_data_collection 'Bruker APEX2'
_computing_data_reduction 'Bruker SAINT'
_computing_structure_refinement 'SHELXL-2014/7 (Sheldrick, 2014)'
_computing_structure_solution 'SHELXS-97 (Sheldrick 2008)'
_diffrn_ambient_temperature 173(2)
_diffrn_measured_fraction_theta_full 1.000
_diffrn_measured_fraction_theta_max 1.000
_diffrn_measurement_device_type 'Bruker APEX-II CCD'
_diffrn_measurement_method '\f and \w scans'
_diffrn_radiation_monochromator multilayer
_diffrn_radiation_source 'Imus-focus sealed tube'
_diffrn_radiation_type MoK\a
_diffrn_radiation_wavelength 0.71073
_diffrn_reflns_av_R_equivalents 0.0496
_diffrn_reflns_av_unetI/netI 0.0466
_diffrn_reflns_Laue_measured_fraction_full 1.000
_diffrn_reflns_Laue_measured_fraction_max 1.000
_diffrn_reflns_limit_h_max 17
_diffrn_reflns_limit_h_min -17
_diffrn_reflns_limit_k_max 38
_diffrn_reflns_limit_k_min -38
_diffrn_reflns_limit_l_max 43
_diffrn_reflns_limit_l_min -43
_diffrn_reflns_number 320567
_diffrn_reflns_point_group_measured_fraction_full 1.000
_diffrn_reflns_point_group_measured_fraction_max 1.000
_diffrn_reflns_theta_full 25.242
_diffrn_reflns_theta_max 28.283
_diffrn_reflns_theta_min 1.401
_exptl_absorpt_coefficient_mu 2.961
_exptl_absorpt_correction_T_max 0.7324
_exptl_absorpt_correction_T_min 0.5032
_exptl_absorpt_correction_type numerical
_exptl_absorpt_process_details sadabs
_exptl_crystal_colour colourless
_exptl_crystal_density_diffrn 1.279
_exptl_crystal_description needle
_exptl_crystal_F_000 5040
_exptl_crystal_size_max 0.250
_exptl_crystal_size_mid 0.130
_exptl_crystal_size_min 0.100
_refine_diff_density_max 1.241
_refine_diff_density_min -0.518
_refine_diff_density_rms 0.083
_refine_ls_abs_structure_details
;
 Refined as an inversion twin.
;
_refine_ls_abs_structure_Flack 0.522(3)
_refine_ls_extinction_method none
_refine_ls_goodness_of_fit_ref 1.055
_refine_ls_hydrogen_treatment constr
_refine_ls_matrix_type full
_refine_ls_number_parameters 2453
_refine_ls_number_reflns 61037
_refine_ls_number_restraints 3848
_refine_ls_restrained_S_all 1.068
_refine_ls_R_factor_all 0.0698
_refine_ls_R_factor_gt 0.0425
_refine_ls_shift/su_max 0.002
_refine_ls_shift/su_mean 0.000
_refine_ls_structure_factor_coef Fsqd
_refine_ls_weighting_details 'w=1/[\s^2^(Fo^2^)+(0.0331P)^2^+7.9278P] where P=(Fo^2^+2Fc^2^)/3'
_refine_ls_weighting_scheme calc
_refine_ls_wR_factor_gt 0.0825
_refine_ls_wR_factor_ref 0.0899
_reflns_Friedel_coverage 0.999
_reflns_Friedel_fraction_full 1.000
_reflns_Friedel_fraction_max 1.000
_reflns_number_gt 45881
_reflns_number_total 61037
_reflns_threshold_expression 'I > 2\s(I)'
_cod_data_source_file c6dt01568a2.cif
_cod_data_source_block 5b_(neuts121b)
_cod_depositor_comments 'Adding full bibliography for 7039866--7039885.cif.'
_cod_database_code 7039871
_shelx_shelxl_version_number 2014/7
_shelx_space_group_comment
;
The symmetry employed for this shelxl refinement is uniquely defined
by the following loop, which should always be used as a source of
symmetry information in preference to the above space-group names.
They are only intended as comments.
;
_shelx_estimated_absorpt_t_min 0.525
_shelx_estimated_absorpt_t_max 0.756

loop_
_space_group_symop_operation_xyz
'x, y, z'
'x, -y, z+1/2'

loop_
_atom_site_label
_atom_site_type_symbol
_atom_site_fract_x
_atom_site_fract_y
_atom_site_fract_z
_atom_site_U_iso_or_equiv
_atom_site_adp_type
_atom_site_occupancy
_atom_site_site_symmetry_order
_atom_site_calc_flag
_atom_site_refinement_flags_posn
_atom_site_refinement_flags_adp
_atom_site_refinement_flags_occupancy
_atom_site_disorder_assembly
_atom_site_disorder_group
C1 C 0.6041(4) 0.05219(19) 0.75936(19) 0.0288(12) Uani 1 1 d . U . . .
H1 H 0.6279 0.0482 0.7320 0.035 Uiso 1 1 calc R U . . .
C2 C 0.6783(5) 0.0243(2) 0.7918(2) 0.0402(15) Uani 1 1 d . U . . .
H2A H 0.7473 0.0361 0.7931 0.060 Uiso 1 1 calc R U . . .
H2B H 0.6756 -0.0081 0.7834 0.060 Uiso 1 1 calc R U . . .
H2C H 0.6595 0.0272 0.8196 0.060 Uiso 1 1 calc R U . . .
C3 C 0.5007(5) 0.0298(2) 0.7531(2) 0.0447(17) Uani 1 1 d . U . . .
H3A H 0.4789 0.0272 0.7803 0.067 Uiso 1 1 calc R U . . .
H3B H 0.5042 -0.0009 0.7409 0.067 Uiso 1 1 calc R U . . .
H3C H 0.4519 0.0487 0.7340 0.067 Uiso 1 1 calc R U . . .
C4 C 0.5741(4) 0.1151(2) 0.80643(18) 0.0271(12) Uani 1 1 d . U . . .
H4 H 0.5740 0.0872 0.8246 0.033 Uiso 1 1 calc R U . . .
C5 C 0.4689(5) 0.1358(3) 0.7983(2) 0.0520(19) Uani 1 1 d . U . . .
H5A H 0.4692 0.1644 0.7823 0.078 Uiso 1 1 calc R U . . .
H5B H 0.4483 0.1424 0.8253 0.078 Uiso 1 1 calc R U . . .
H5C H 0.4210 0.1141 0.7822 0.078 Uiso 1 1 calc R U . . .
C6 C 0.6445(6) 0.1503(3) 0.8302(2) 0.0498(19) Uani 1 1 d . U . . .
H6A H 0.7123 0.1369 0.8385 0.075 Uiso 1 1 calc R U . . .
H6B H 0.6190 0.1597 0.8555 0.075 Uiso 1 1 calc R U . . .
H6C H 0.6480 0.1771 0.8122 0.075 Uiso 1 1 calc R U . . .
C7 C 1.0092(4) 0.0928(2) 0.82388(18) 0.0248(11) Uani 1 1 d . U . . .
H7 H 0.9651 0.0769 0.7998 0.030 Uiso 1 1 calc R U . . .
C8 C 1.0809(5) 0.0558(2) 0.84615(19) 0.0327(14) Uani 1 1 d . U . . .
H8A H 1.1249 0.0449 0.8271 0.049 Uiso 1 1 calc R U . . .
H8B H 1.0411 0.0300 0.8540 0.049 Uiso 1 1 calc R U . . .
H8C H 1.1226 0.0688 0.8716 0.049 Uiso 1 1 calc R U . . .
C9 C 0.9382(5) 0.1092(2) 0.8523(2) 0.0366(15) Uani 1 1 d . U . . .
H9A H 0.9776 0.1238 0.8775 0.055 Uiso 1 1 calc R U . . .
H9B H 0.9010 0.0828 0.8608 0.055 Uiso 1 1 calc R U . . .
H9C H 0.8900 0.1314 0.8371 0.055 Uiso 1 1 calc R U . . .
C10 C 1.1260(4) 0.15829(19) 0.83539(18) 0.0236(11) Uani 1 1 d . U . . .
H10 H 1.1201 0.1474 0.8642 0.028 Uiso 1 1 calc R U . . .
C11 C 1.0960(5) 0.20929(19) 0.83197(19) 0.0293(13) Uani 1 1 d . U . . .
H11A H 1.1070 0.2215 0.8049 0.044 Uiso 1 1 calc R U . . .
H11B H 1.1376 0.2265 0.8550 0.044 Uiso 1 1 calc R U . . .
H11C H 1.0243 0.2124 0.8338 0.044 Uiso 1 1 calc R U . . .
C12 C 1.2351(4) 0.1527(2) 0.83070(19) 0.0281(13) Uani 1 1 d . U . . .
H12A H 1.2550 0.1203 0.8351 0.042 Uiso 1 1 calc R U . . .
H12B H 1.2785 0.1718 0.8517 0.042 Uiso 1 1 calc R U . . .
H12C H 1.2426 0.1622 0.8023 0.042 Uiso 1 1 calc R U . . .
C13 C 0.5129(4) 0.1020(2) 0.63184(19) 0.0302(13) Uani 1 1 d . U . . .
H13 H 0.5054 0.1113 0.6016 0.036 Uiso 1 1 calc R U . . .
C14 C 0.6154(5) 0.1928(2) 0.6083(2) 0.0462(17) Uani 1 1 d . U . . .
H14A H 0.5497 0.1845 0.5910 0.069 Uiso 1 1 calc R U . . .
H14B H 0.6601 0.2048 0.5900 0.069 Uiso 1 1 calc R U . . .
H14C H 0.6053 0.2164 0.6288 0.069 Uiso 1 1 calc R U . . .
C15 C 0.7061(5) 0.1167(3) 0.60214(19) 0.0459(17) Uani 1 1 d . U . . .
H15A H 0.7433 0.0919 0.6188 0.069 Uiso 1 1 calc R U . . .
H15B H 0.7520 0.1334 0.5871 0.069 Uiso 1 1 calc R U . . .
H15C H 0.6500 0.1037 0.5817 0.069 Uiso 1 1 calc R U . . .
C16 C 0.6637(5) 0.1500(2) 0.63162(18) 0.0307(12) Uani 1 1 d . U . . .
H16 H 0.7237 0.1614 0.6522 0.037 Uiso 1 1 calc R U . . .
C17 C 0.4148(5) 0.1134(2) 0.6472(2) 0.0432(17) Uani 1 1 d . U . . .
H17A H 0.4248 0.1089 0.6778 0.065 Uiso 1 1 calc R U . . .
H17B H 0.3604 0.0932 0.6333 0.065 Uiso 1 1 calc R U . . .
H17C H 0.3962 0.1455 0.6405 0.065 Uiso 1 1 calc R U . . .
C18 C 0.5312(5) 0.0494(2) 0.6353(2) 0.0351(15) Uani 1 1 d . U . . .
H18A H 0.5965 0.0421 0.6274 0.053 Uiso 1 1 calc R U . . .
H18B H 0.4767 0.0334 0.6162 0.053 Uiso 1 1 calc R U . . .
H18C H 0.5318 0.0394 0.6643 0.053 Uiso 1 1 calc R U . . .
C19 C 1.1238(4) 0.19655(19) 0.71302(19) 0.0240(11) Uani 1 1 d . U . . .
H19 H 1.1191 0.1946 0.7435 0.029 Uiso 1 1 calc R U . . .
C20 C 1.0893(5) 0.2455(2) 0.6994(2) 0.0348(14) Uani 1 1 d . U . . .
H20A H 1.1048 0.2518 0.6715 0.052 Uiso 1 1 calc R U . . .
H20B H 1.1249 0.2677 0.7198 0.052 Uiso 1 1 calc R U . . .
H20C H 1.0160 0.2482 0.6983 0.052 Uiso 1 1 calc R U . . .
C21 C 1.2358(4) 0.1915(2) 0.7119(2) 0.0356(15) Uani 1 1 d . U . . .
H21A H 1.2586 0.1606 0.7215 0.053 Uiso 1 1 calc R U . . .
H21B H 1.2745 0.2145 0.7305 0.053 Uiso 1 1 calc R U . . .
H21C H 1.2467 0.1961 0.6830 0.053 Uiso 1 1 calc R U . . .
C22 C 1.0545(5) 0.1537(2) 0.64767(19) 0.0340(13) Uani 1 1 d . U . . .
H22W H 1.1073 0.1773 0.6452 0.041 Uiso 0.251(12) 1 calc R U P A 1
H22X H 1.1195 0.1633 0.6393 0.041 Uiso 0.749(12) 1 calc R U P A 2
C23 C 0.9652(6) 0.1812(3) 0.6225(2) 0.070(2) Uani 1 1 d . U . . .
H23A H 0.9013 0.1697 0.6291 0.106 Uiso 1 1 calc R U . . .
H23B H 0.9645 0.1777 0.5922 0.106 Uiso 1 1 calc R U . . .
H23C H 0.9729 0.2139 0.6301 0.106 Uiso 1 1 calc R U . . .
C24 C 1.115(3) 0.1138(10) 0.6376(9) 0.051(2) Uani 0.251(12) 1 d . U P A 1
H24A H 1.1866 0.1186 0.6501 0.076 Uiso 0.251(12) 1 calc R U P A 1
H24B H 1.1077 0.1108 0.6070 0.076 Uiso 0.251(12) 1 calc R U P A 1
H24C H 1.0906 0.0857 0.6492 0.076 Uiso 0.251(12) 1 calc R U P A 1
C24A C 1.0297(9) 0.1029(3) 0.6345(3) 0.051(2) Uani 0.749(12) 1 d . U P A 2
H24D H 1.0861 0.0831 0.6474 0.076 Uiso 0.749(12) 1 calc R U P A 2
H24E H 1.0198 0.1002 0.6037 0.076 Uiso 0.749(12) 1 calc R U P A 2
H24F H 0.9677 0.0934 0.6441 0.076 Uiso 0.749(12) 1 calc R U P A 2
C25 C 0.6419(4) 0.25140(19) 0.74774(19) 0.0267(12) Uani 1 1 d . U . . .
H25A H 0.6864 0.2682 0.7316 0.032 Uiso 1 1 calc R U . . .
H25B H 0.6809 0.2443 0.7762 0.032 Uiso 1 1 calc R U . . .
C26 C 0.5493(5) 0.2794(2) 0.7507(2) 0.0383(15) Uani 1 1 d . U . . .
H26A H 0.5205 0.2706 0.7757 0.046 Uiso 1 1 calc R U . . .
H26B H 0.5647 0.3128 0.7521 0.046 Uiso 1 1 calc R U . . .
C27 C 0.4792(5) 0.2672(2) 0.7106(2) 0.0436(16) Uani 1 1 d . U . . .
H27A H 0.4948 0.2854 0.6867 0.052 Uiso 1 1 calc R U . . .
H27B H 0.4077 0.2725 0.7130 0.052 Uiso 1 1 calc R U . . .
C28 C 0.4989(4) 0.2171(2) 0.7050(2) 0.0338(13) Uani 1 1 d . U . . .
H28A H 0.4519 0.1981 0.7181 0.041 Uiso 1 1 calc R U . . .
H28B H 0.4900 0.2093 0.6747 0.041 Uiso 1 1 calc R U . . .
C29 C 1.1860(4) 0.0568(2) 0.7401(2) 0.0324(13) Uani 1 1 d . U . . .
H29A H 1.2129 0.0735 0.7665 0.039 Uiso 1 1 calc R U . . .
H29B H 1.2086 0.0729 0.7164 0.039 Uiso 1 1 calc R U . . .
C30 C 1.2226(5) 0.0083(2) 0.7428(2) 0.0427(16) Uani 1 1 d . U . . .
H30A H 1.2719 0.0034 0.7693 0.051 Uiso 1 1 calc R U . . .
H30B H 1.2561 0.0010 0.7188 0.051 Uiso 1 1 calc R U . . .
C31 C 1.1313(4) -0.0217(2) 0.7418(2) 0.0353(14) Uani 1 1 d . U . . .
H31A H 1.1232 -0.0304 0.7706 0.042 Uiso 1 1 calc R U . . .
H31B H 1.1360 -0.0500 0.7251 0.042 Uiso 1 1 calc R U . . .
C32 C 1.0448(4) 0.00853(19) 0.7208(2) 0.0306(13) Uani 1 1 d . U . . .
H32A H 1.0336 0.0051 0.6898 0.037 Uiso 1 1 calc R U . . .
H32B H 0.9814 0.0005 0.7307 0.037 Uiso 1 1 calc R U . . .
C101 C -0.1485(4) 0.0635(2) 0.4037(2) 0.0276(12) Uani 1 1 d . U . . .
H101 H -0.1401 0.0675 0.3737 0.033 Uiso 1 1 calc R U . . .
C102 C -0.2610(4) 0.0701(2) 0.4036(2) 0.0342(14) Uani 1 1 d . U . . .
H10A H -0.2748 0.0636 0.4318 0.051 Uiso 1 1 calc R U . . .
H10B H -0.3005 0.0491 0.3832 0.051 Uiso 1 1 calc R U . . .
H10C H -0.2803 0.1019 0.3959 0.051 Uiso 1 1 calc R U . . .
C103 C -0.1163(5) 0.0132(2) 0.4156(2) 0.0370(15) Uani 1 1 d . U . . .
H10D H -0.0454 0.0087 0.4130 0.056 Uiso 1 1 calc R U . . .
H10E H -0.1595 -0.0080 0.3967 0.056 Uiso 1 1 calc R U . . .
H10F H -0.1237 0.0072 0.4448 0.056 Uiso 1 1 calc R U . . .
C104 C -0.0813(4) 0.0985(2) 0.47312(19) 0.0317(13) Uani 1 1 d . U . . .
H104 H -0.1244 0.0725 0.4799 0.038 Uiso 1 1 calc R U . . .
C105 C -0.1252(7) 0.1438(3) 0.4872(3) 0.074(3) Uani 1 1 d . U . . .
H10G H -0.0801 0.1694 0.4836 0.112 Uiso 1 1 calc R U . . .
H10H H -0.1311 0.1415 0.5170 0.112 Uiso 1 1 calc R U . . .
H10I H -0.1924 0.1493 0.4700 0.112 Uiso 1 1 calc R U . . .
C106 C 0.0219(6) 0.0917(4) 0.4969(2) 0.078(3) Uani 1 1 d . U . . .
H10J H 0.0199 0.0887 0.5270 0.117 Uiso 1 1 calc R U . . .
H10K H 0.0640 0.1182 0.4926 0.117 Uiso 1 1 calc R U . . .
H10L H 0.0508 0.0637 0.4870 0.117 Uiso 1 1 calc R U . . .
C107 C 0.4733(4) 0.14260(19) 0.49559(18) 0.0238(11) Uani 1 1 d . U . . .
H107 H 0.4793 0.1317 0.5253 0.029 Uiso 1 1 calc R U . . .
C108 C 0.5735(4) 0.1334(2) 0.4820(2) 0.0325(14) Uani 1 1 d . U . . .
H10M H 0.5909 0.1008 0.4862 0.049 Uiso 1 1 calc R U . . .
H10N H 0.6266 0.1523 0.4989 0.049 Uiso 1 1 calc R U . . .
H10O H 0.5678 0.1412 0.4521 0.049 Uiso 1 1 calc R U . . .
C109 C 0.4532(5) 0.19461(19) 0.49502(19) 0.0304(13) Uani 1 1 d . U . . .
H10P H 0.4607 0.2073 0.4676 0.046 Uiso 1 1 calc R U . . .
H10Q H 0.5020 0.2095 0.5174 0.046 Uiso 1 1 calc R U . . .
H10R H 0.3842 0.2003 0.4997 0.046 Uiso 1 1 calc R U . . .
C110 C 0.3323(4) 0.0887(2) 0.49438(18) 0.0257(11) Uani 1 1 d . U . . .
H110 H 0.2740 0.0761 0.4736 0.031 Uiso 1 1 calc R U . . .
C111 C 0.2849(4) 0.1165(2) 0.52595(18) 0.0356(14) Uani 1 1 d . U . . .
H11D H 0.3387 0.1288 0.5479 0.053 Uiso 1 1 calc R U . . .
H11E H 0.2404 0.0966 0.5389 0.053 Uiso 1 1 calc R U . . .
H11F H 0.2454 0.1420 0.5113 0.053 Uiso 1 1 calc R U . . .
C112 C 0.3891(5) 0.0472(2) 0.5149(2) 0.0351(15) Uani 1 1 d . U . . .
H11G H 0.4133 0.0287 0.4934 0.053 Uiso 1 1 calc R U . . .
H11H H 0.3438 0.0285 0.5286 0.053 Uiso 1 1 calc R U . . .
H11I H 0.4471 0.0574 0.5360 0.053 Uiso 1 1 calc R U . . .
C113 C -0.0073(4) 0.17205(19) 0.30408(17) 0.0227(11) Uani 1 1 d . U . . .
H113 H 0.0355 0.1858 0.3298 0.027 Uiso 1 1 calc R U . . .
C114 C 0.0671(4) 0.1548(2) 0.27703(19) 0.0303(13) Uani 1 1 d . U . . .
H11J H 0.1092 0.1303 0.2921 0.045 Uiso 1 1 calc R U . . .
H11K H 0.1105 0.1802 0.2713 0.045 Uiso 1 1 calc R U . . .
H11L H 0.0293 0.1427 0.2503 0.045 Uiso 1 1 calc R U . . .
C115 C -0.0712(5) 0.2118(2) 0.28192(19) 0.0310(14) Uani 1 1 d . U . . .
H11M H -0.1157 0.2003 0.2565 0.047 Uiso 1 1 calc R U . . .
H11N H -0.0263 0.2356 0.2741 0.047 Uiso 1 1 calc R U . . .
H11O H -0.1126 0.2249 0.3010 0.047 Uiso 1 1 calc R U . . .
C116 C -0.1343(4) 0.11149(19) 0.28603(17) 0.0250(11) Uani 1 1 d . U . . .
H116 H -0.1256 0.1251 0.2585 0.030 Uiso 1 1 calc R U . . .
C117 C -0.2446(4) 0.1179(2) 0.29024(18) 0.0301(13) Uani 1 1 d . U . . .
H11P H -0.2545 0.1060 0.3176 0.045 Uiso 1 1 calc R U . . .
H11Q H -0.2886 0.1012 0.2676 0.045 Uiso 1 1 calc R U . . .
H11R H -0.2617 0.1507 0.2883 0.045 Uiso 1 1 calc R U . . .
C118 C -0.1089(5) 0.0601(2) 0.2852(2) 0.0368(15) Uani 1 1 d . U . . .
H11S H -0.0372 0.0564 0.2835 0.055 Uiso 1 1 calc R U . . .
H11T H -0.1512 0.0457 0.2606 0.055 Uiso 1 1 calc R U . . .
H11U H -0.1220 0.0454 0.3110 0.055 Uiso 1 1 calc R U . . .
C119 C 0.3994(4) 0.19174(19) 0.37080(18) 0.0271(11) Uani 1 1 d . U . . .
H119 H 0.3813 0.1940 0.3994 0.033 Uiso 1 1 calc R U . . .
C120 C 0.5081(5) 0.2096(2) 0.3767(2) 0.0463(17) Uani 1 1 d . U . . .
H12D H 0.5540 0.1873 0.3931 0.069 Uiso 1 1 calc R U . . .
H12E H 0.5130 0.2390 0.3917 0.069 Uiso 1 1 calc R U . . .
H12F H 0.5270 0.2139 0.3490 0.069 Uiso 1 1 calc R U . . .
C121 C 0.3292(6) 0.2259(2) 0.3439(2) 0.0464(17) Uani 1 1 d . U . . .
H12G H 0.3462 0.2275 0.3157 0.070 Uiso 1 1 calc R U . . .
H12H H 0.3374 0.2564 0.3571 0.070 Uiso 1 1 calc R U . . .
H12I H 0.2587 0.2158 0.3416 0.070 Uiso 1 1 calc R U . . .
C122 C 0.4024(4) 0.13153(19) 0.31769(17) 0.0216(11) Uani 1 1 d . U . . .
H122 H 0.3845 0.1586 0.2986 0.026 Uiso 1 1 calc R U . . .
C123 C 0.3348(4) 0.0915(2) 0.29952(19) 0.0320(14) Uani 1 1 d . U . . .
H12J H 0.3501 0.0646 0.3179 0.048 Uiso 1 1 calc R U . . .
H12K H 0.3473 0.0840 0.2713 0.048 Uiso 1 1 calc R U . . .
H12L H 0.2635 0.1000 0.2977 0.048 Uiso 1 1 calc R U . . .
C124 C 0.5132(4) 0.1182(2) 0.3167(2) 0.0403(16) Uani 1 1 d . U . . .
H12M H 0.5584 0.1433 0.3286 0.060 Uiso 1 1 calc R U . . .
H12N H 0.5207 0.1127 0.2875 0.060 Uiso 1 1 calc R U . . .
H12O H 0.5309 0.0902 0.3334 0.060 Uiso 1 1 calc R U . . .
C125 C 0.4859(4) 0.0319(2) 0.4110(2) 0.0338(14) Uani 1 1 d . U . . .
H123 H 0.5115 0.0449 0.4393 0.041 Uiso 0.685(13) 1 calc R U P B 1
H124 H 0.5205 0.0474 0.3903 0.041 Uiso 0.685(13) 1 calc R U P B 1
H125 H 0.5062 0.0232 0.4411 0.041 Uiso 0.315(13) 1 calc R U P B 2
H126 H 0.5215 0.0606 0.4058 0.041 Uiso 0.315(13) 1 calc R U P B 2
C126 C 0.5034(7) -0.0203(3) 0.4108(4) 0.036(2) Uani 0.685(13) 1 d . U P B 1
H12R H 0.5710 -0.0278 0.4045 0.043 Uiso 0.685(13) 1 calc R U P B 1
H12S H 0.4966 -0.0344 0.4380 0.043 Uiso 0.685(13) 1 calc R U P B 1
C12A C 0.5094(14) -0.0076(7) 0.3817(7) 0.032(3) Uani 0.315(13) 1 d . U P B 2
H12T H 0.5217 0.0048 0.3545 0.039 Uiso 0.315(13) 1 calc R U P B 2
H12U H 0.5696 -0.0254 0.3953 0.039 Uiso 0.315(13) 1 calc R U P B 2
C127 C 0.4194(5) -0.0357(2) 0.3756(2) 0.0427(16) Uani 1 1 d . U . . .
H12V H 0.4369 -0.0298 0.3476 0.051 Uiso 0.685(13) 1 calc R U P B 1
H12W H 0.4044 -0.0688 0.3781 0.051 Uiso 0.685(13) 1 calc R U P B 1
H12P H 0.4289 -0.0617 0.3957 0.051 Uiso 0.315(13) 1 calc R U P B 2
H12Q H 0.4058 -0.0483 0.3466 0.051 Uiso 0.315(13) 1 calc R U P B 2
C128 C 0.3323(4) -0.00646(19) 0.3827(2) 0.0292(13) Uani 1 1 d . U . . .
H12X H 0.2841 -0.0015 0.3559 0.035 Uiso 1 1 calc R U . . .
H12Y H 0.2957 -0.0213 0.4031 0.035 Uiso 1 1 calc R U . . .
C129 C -0.1832(4) 0.2110(2) 0.3846(2) 0.0271(12) Uani 1 1 d . U . . .
H121 H -0.2029 0.2101 0.3535 0.032 Uiso 0.267(12) 1 calc R U P C 1
H127 H -0.2179 0.1854 0.3964 0.032 Uiso 0.267(12) 1 calc R U P C 1
H128 H -0.2182 0.2009 0.4075 0.032 Uiso 0.733(12) 1 calc R U P C 2
H129 H -0.2093 0.1930 0.3589 0.032 Uiso 0.733(12) 1 calc R U P C 2
C130 C -0.2124(16) 0.2536(8) 0.4001(9) 0.0306(16) Uani 0.267(12) 1 d . U P C 1
H13A H -0.2390 0.2488 0.4264 0.037 Uiso 0.267(12) 1 calc R U P C 1
H13B H -0.2660 0.2683 0.3790 0.037 Uiso 0.267(12) 1 calc R U P C 1
C13A C -0.1979(6) 0.2629(3) 0.3763(3) 0.0306(16) Uani 0.733(12) 1 d . U P C 2
H13C H -0.1881 0.2710 0.3475 0.037 Uiso 0.733(12) 1 calc R U P C 2
H13D H -0.2663 0.2730 0.3798 0.037 Uiso 0.733(12) 1 calc R U P C 2
C131 C -0.1184(4) 0.2839(2) 0.4086(2) 0.0367(14) Uani 1 1 d . U . . .
H131 H -0.1145 0.3039 0.3841 0.044 Uiso 0.267(12) 1 calc R U P C 1
H132 H -0.1174 0.3033 0.4339 0.044 Uiso 0.267(12) 1 calc R U P C 1
H133 H -0.1440 0.2895 0.4350 0.044 Uiso 0.733(12) 1 calc R U P C 2
H134 H -0.0953 0.3135 0.3985 0.044 Uiso 0.733(12) 1 calc R U P C 2
C132 C -0.0332(4) 0.24931(19) 0.4157(2) 0.0280(13) Uani 1 1 d . U . . .
H13G H 0.0233 0.2598 0.4022 0.034 Uiso 1 1 calc R U . . .
H13H H -0.0072 0.2452 0.4463 0.034 Uiso 1 1 calc R U . . .
C201 C 0.3382(4) 0.32694(19) 0.46817(17) 0.0216(11) Uani 1 1 d . U . . .
H201 H 0.3823 0.3131 0.4935 0.026 Uiso 1 1 calc R U . . .
C202 C 0.2745(4) 0.28732(19) 0.44627(18) 0.0267(12) Uani 1 1 d . U . . .
H20D H 0.2333 0.2743 0.4655 0.040 Uiso 1 1 calc R U . . .
H20E H 0.3194 0.2635 0.4385 0.040 Uiso 1 1 calc R U . . .
H20F H 0.2300 0.2988 0.4208 0.040 Uiso 1 1 calc R U . . .
C203 C 0.4105(4) 0.3450(2) 0.44072(19) 0.0336(14) Uani 1 1 d . U . . .
H20G H 0.3713 0.3573 0.4143 0.050 Uiso 1 1 calc R U . . .
H20H H 0.4541 0.3199 0.4344 0.050 Uiso 1 1 calc R U . . .
H20I H 0.4526 0.3695 0.4558 0.050 Uiso 1 1 calc R U . . .
C204 C 0.2109(4) 0.38774(18) 0.45150(16) 0.0216(11) Uani 1 1 d . U . . .
H204 H 0.2208 0.3752 0.4237 0.026 Uiso 1 1 calc R U . . .
C205 C 0.1013(4) 0.37953(19) 0.45483(17) 0.0248(12) Uani 1 1 d . U . . .
H20J H 0.0857 0.3467 0.4511 0.037 Uiso 1 1 calc R U . . .
H20K H 0.0570 0.3972 0.4329 0.037 Uiso 1 1 calc R U . . .
H20L H 0.0903 0.3894 0.4827 0.037 Uiso 1 1 calc R U . . .
C206 C 0.2343(4) 0.43914(19) 0.4517(2) 0.0300(14) Uani 1 1 d . U . . .
H20M H 0.2181 0.4532 0.4772 0.045 Uiso 1 1 calc R U . . .
H20N H 0.1934 0.4536 0.4267 0.045 Uiso 1 1 calc R U . . .
H20O H 0.3065 0.4436 0.4512 0.045 Uiso 1 1 calc R U . . .
C207 C 0.1966(4) 0.43277(19) 0.56971(19) 0.0272(12) Uani 1 1 d . U . . .
H207 H 0.2061 0.4295 0.5398 0.033 Uiso 1 1 calc R U . . .
C208 C 0.2237(5) 0.48248(19) 0.5814(2) 0.0343(14) Uani 1 1 d . U . . .
H20P H 0.2111 0.4888 0.6098 0.051 Uiso 1 1 calc R U . . .
H20Q H 0.1819 0.5030 0.5611 0.051 Uiso 1 1 calc R U . . .
H20R H 0.2955 0.4877 0.5807 0.051 Uiso 1 1 calc R U . . .
C209 C 0.0836(4) 0.4248(2) 0.56835(19) 0.0313(13) Uani 1 1 d . U . . .
H20S H 0.0648 0.3942 0.5569 0.047 Uiso 1 1 calc R U . . .
H20T H 0.0444 0.4482 0.5503 0.047 Uiso 1 1 calc R U . . .
H20U H 0.0691 0.4271 0.5969 0.047 Uiso 1 1 calc R U . . .
C210 C 0.2618(5) 0.3970(2) 0.63790(19) 0.0327(13) Uani 1 1 d . U . . .
H210 H 0.1955 0.4085 0.6437 0.039 Uiso 0.188(13) 1 calc R U P D 1
H211 H 0.2198 0.4234 0.6447 0.039 Uiso 0.812(13) 1 calc R U P D 2
C211 C 0.285(4) 0.3506(14) 0.6567(12) 0.048(2) Uani 0.188(13) 1 d . U P D 1
H21D H 0.2220 0.3326 0.6536 0.071 Uiso 0.188(13) 1 calc R U P D 1
H21E H 0.3146 0.3537 0.6866 0.071 Uiso 0.188(13) 1 calc R U P D 1
H21F H 0.3328 0.3348 0.6421 0.071 Uiso 0.188(13) 1 calc R U P D 1
C212 C 0.360(3) 0.4339(15) 0.6597(11) 0.035(6) Uani 0.188(13) 1 d . U P D 1
H21G H 0.4241 0.4168 0.6653 0.053 Uiso 0.188(13) 1 calc R U P D 1
H21H H 0.3463 0.4467 0.6862 0.053 Uiso 0.188(13) 1 calc R U P D 1
H21I H 0.3653 0.4590 0.6399 0.053 Uiso 0.188(13) 1 calc R U P D 1
C21A C 0.3659(6) 0.4027(4) 0.6621(3) 0.048(2) Uani 0.812(13) 1 d . U P D 2
H21J H 0.4059 0.3752 0.6588 0.072 Uiso 0.812(13) 1 calc R U P D 2
H21K H 0.3634 0.4071 0.6920 0.072 Uiso 0.812(13) 1 calc R U P D 2
H21L H 0.3975 0.4296 0.6516 0.072 Uiso 0.812(13) 1 calc R U P D 2
C21B C 0.2153(8) 0.3523(3) 0.6512(3) 0.048(2) Uani 0.812(13) 1 d . U P D 2
H21M H 0.1456 0.3492 0.6357 0.071 Uiso 0.812(13) 1 calc R U P D 2
H21N H 0.2151 0.3532 0.6816 0.071 Uiso 0.812(13) 1 calc R U P D 2
H21O H 0.2556 0.3260 0.6449 0.071 Uiso 0.812(13) 1 calc R U P D 2
C213 C 0.6791(4) 0.40338(19) 0.65999(17) 0.0203(10) Uani 1 1 d . U . . .
H213 H 0.6220 0.4167 0.6391 0.024 Uiso 1 1 calc R U . . .
C214 C 0.7371(5) 0.4446(2) 0.68246(19) 0.0303(14) Uani 1 1 d . U . . .
H21P H 0.7976 0.4336 0.7018 0.045 Uiso 1 1 calc R U . . .
H21Q H 0.6933 0.4613 0.6984 0.045 Uiso 1 1 calc R U . . .
H21R H 0.7576 0.4652 0.6615 0.045 Uiso 1 1 calc R U . . .
C215 C 0.6301(4) 0.3764(2) 0.69115(17) 0.0289(13) Uani 1 1 d . U . . .
H21S H 0.5891 0.3514 0.6763 0.043 Uiso 1 1 calc R U . . .
H21T H 0.5867 0.3969 0.7041 0.043 Uiso 1 1 calc R U . . .
H21U H 0.6830 0.3635 0.7131 0.043 Uiso 1 1 calc R U . . .
C216 C 0.8172(4) 0.34783(19) 0.66074(17) 0.0232(11) Uani 1 1 d . U . . .
H216 H 0.8233 0.3573 0.6909 0.028 Uiso 1 1 calc R U . . .
C217 C 0.9186(4) 0.3572(2) 0.6475(2) 0.0344(15) Uani 1 1 d . U . . .
H21V H 0.9129 0.3503 0.6174 0.052 Uiso 1 1 calc R U . . .
H21W H 0.9710 0.3376 0.6639 0.052 Uiso 1 1 calc R U . . .
H21X H 0.9370 0.3896 0.6526 0.052 Uiso 1 1 calc R U . . .
C218 C 0.7939(4) 0.29589(19) 0.65773(19) 0.0285(13) Uani 1 1 d . U . . .
H21Y H 0.7255 0.2904 0.6633 0.043 Uiso 1 1 calc R U . . .
H21Z H 0.8434 0.2793 0.6786 0.043 Uiso 1 1 calc R U . . .
H218 H 0.7979 0.2849 0.6294 0.043 Uiso 1 1 calc R U . . .
C219 C 0.7471(4) 0.30502(19) 0.53290(18) 0.0270(12) Uani 1 1 d . U . . .
H219 H 0.7283 0.3008 0.5612 0.032 Uiso 1 1 calc R U . . .
C220 C 0.8560(5) 0.2881(2) 0.5381(2) 0.0466(18) Uani 1 1 d . U . . .
H22A H 0.8758 0.2863 0.5104 0.070 Uiso 1 1 calc R U . . .
H22B H 0.8613 0.2575 0.5512 0.070 Uiso 1 1 calc R U . . .
H22C H 0.9010 0.3095 0.5562 0.070 Uiso 1 1 calc R U . . .
C221 C 0.6763(5) 0.2726(2) 0.5033(2) 0.0428(16) Uani 1 1 d . U . . .
H22D H 0.6056 0.2813 0.5032 0.064 Uiso 1 1 calc R U . . .
H22E H 0.6876 0.2409 0.5133 0.064 Uiso 1 1 calc R U . . .
H22F H 0.6905 0.2751 0.4747 0.064 Uiso 1 1 calc R U . . .
C222 C 0.7471(4) 0.36887(19) 0.48217(17) 0.0209(11) Uani 1 1 d . U . . .
H222 H 0.7285 0.3431 0.4617 0.025 Uiso 1 1 calc R U . . .
C223 C 0.8559(4) 0.3830(2) 0.4814(2) 0.0347(14) Uani 1 1 d . U . . .
H22G H 0.8739 0.4098 0.4998 0.052 Uiso 1 1 calc R U . . .
H22H H 0.8622 0.3910 0.4525 0.052 Uiso 1 1 calc R U . . .
H22I H 0.9017 0.3575 0.4913 0.052 Uiso 1 1 calc R U . . .
C224 C 0.6793(4) 0.4097(2) 0.46709(18) 0.0284(13) Uani 1 1 d . U . . .
H22J H 0.6083 0.4012 0.4664 0.043 Uiso 1 1 calc R U . . .
H22K H 0.6884 0.4186 0.4387 0.043 Uiso 1 1 calc R U . . .
H22L H 0.6974 0.4356 0.4865 0.043 Uiso 1 1 calc R U . . .
C225 C 0.3110(4) 0.24927(18) 0.58176(19) 0.0247(12) Uani 1 1 d . U . . .
H22M H 0.3482 0.2561 0.6106 0.030 Uiso 1 1 calc R U . . .
H22N H 0.3577 0.2338 0.5659 0.030 Uiso 1 1 calc R U . . .
C226 C 0.2206(4) 0.2194(2) 0.5835(2) 0.0325(13) Uani 1 1 d . U . . .
H22O H 0.1957 0.2242 0.6102 0.039 Uiso 1 1 calc R U . . .
H22P H 0.2372 0.1865 0.5809 0.039 Uiso 1 1 calc R U . . .
C227 C 0.1434(4) 0.2352(2) 0.5463(2) 0.0349(14) Uani 1 1 d . U . . .
H22Q H 0.0735 0.2282 0.5502 0.042 Uiso 1 1 calc R U . . .
H22R H 0.1552 0.2209 0.5198 0.042 Uiso 1 1 calc R U . . .
C228 C 0.1630(4) 0.28692(19) 0.5468(2) 0.0265(12) Uani 1 1 d . U . . .
H22S H 0.1413 0.3003 0.5183 0.032 Uiso 1 1 calc R U . . .
H22T H 0.1262 0.3026 0.5667 0.032 Uiso 1 1 calc R U . . .
C229 C 0.6800(4) 0.50251(19) 0.5541(2) 0.0283(12) Uani 1 1 d . U . . .
H22U H 0.6412 0.5153 0.5747 0.034 Uiso 1 1 calc R U . . .
H22V H 0.6338 0.4991 0.5265 0.034 Uiso 1 1 calc R U . . .
C230 C 0.7669(5) 0.5331(2) 0.5501(3) 0.0508(18) Uani 1 1 d . U . . .
H23D H 0.7776 0.5339 0.5205 0.061 Uiso 1 1 calc R U . . .
H23E H 0.7546 0.5648 0.5591 0.061 Uiso 1 1 calc R U . . .
C231 C 0.8506(6) 0.5139(3) 0.5765(3) 0.067(2) Uani 1 1 d . U . . .
H23F H 0.8597 0.5283 0.6048 0.081 Uiso 1 1 calc R U . . .
H23G H 0.9127 0.5194 0.5648 0.081 Uiso 1 1 calc R U . . .
C232 C 0.8337(4) 0.4632(2) 0.5801(2) 0.0287(13) Uani 1 1 d . U . . .
H23H H 0.8683 0.4458 0.5605 0.034 Uiso 1 1 calc R U . . .
H23I H 0.8588 0.4523 0.6092 0.034 Uiso 1 1 calc R U . . .
C301 C -0.0913(4) 0.3896(2) 0.97690(19) 0.0283(13) Uani 1 1 d D U . . .
H301 H -0.0882 0.4176 0.9951 0.034 Uiso 1 1 calc R U . . .
C302 C -0.1938(4) 0.3712(3) 0.9709(2) 0.056(2) Uani 1 1 d D U . . .
H30C H -0.2409 0.3932 0.9545 0.084 Uiso 1 1 calc R U . . .
H30D H -0.2129 0.3662 0.9984 0.084 Uiso 1 1 calc R U . . .
H30E H -0.1967 0.3420 0.9556 0.084 Uiso 1 1 calc R U . . .
C303 C -0.0179(6) 0.3540(3) 1.0001(2) 0.054(2) Uani 1 1 d . U . . .
H30F H -0.0104 0.3286 0.9810 0.080 Uiso 1 1 calc R U . . .
H30G H -0.0445 0.3421 1.0244 0.080 Uiso 1 1 calc R U . . .
H30H H 0.0483 0.3684 1.0100 0.080 Uiso 1 1 calc R U . . .
C304 C -0.0605(4) 0.45222(19) 0.92927(18) 0.0265(11) Uani 1 1 d . U . . .
H304 H -0.0389 0.4554 0.9014 0.032 Uiso 1 1 calc R U . . .
C305 C 0.0160(5) 0.4801(2) 0.9603(2) 0.0367(14) Uani 1 1 d . U . . .
H30I H -0.0021 0.4789 0.9883 0.055 Uiso 1 1 calc R U . . .
H30J H 0.0152 0.5122 0.9508 0.055 Uiso 1 1 calc R U . . .
H30K H 0.0840 0.4672 0.9616 0.055 Uiso 1 1 calc R U . . .
C306 C -0.1645(5) 0.4746(2) 0.9238(2) 0.0421(16) Uani 1 1 d . U . . .
H30L H -0.2120 0.4579 0.9022 0.063 Uiso 1 1 calc R U . . .
H30M H -0.1598 0.5066 0.9150 0.063 Uiso 1 1 calc R U . . .
H30N H -0.1888 0.4736 0.9506 0.063 Uiso 1 1 calc R U . . .
C307 C 0.3453(4) 0.41191(19) 0.99103(18) 0.0247(11) Uani 1 1 d . U . . .
H307 H 0.3018 0.4279 0.9668 0.030 Uiso 1 1 calc R U . . .
C308 C 0.4200(5) 0.4480(2) 1.01177(19) 0.0343(15) Uani 1 1 d . U . . .
H30O H 0.4612 0.4352 1.0375 0.051 Uiso 1 1 calc R U . . .
H30P H 0.3829 0.4749 1.0190 0.051 Uiso 1 1 calc R U . . .
H30Q H 0.4643 0.4571 0.9922 0.051 Uiso 1 1 calc R U . . .
C309 C 0.2739(5) 0.3973(2) 1.0199(2) 0.0350(14) Uani 1 1 d . U . . .
H30R H 0.2251 0.3749 1.0052 0.052 Uiso 1 1 calc R U . . .
H30S H 0.2375 0.4243 1.0275 0.052 Uiso 1 1 calc R U . . .
H30T H 0.3129 0.3833 1.0454 0.052 Uiso 1 1 calc R U . . .
C310 C 0.4565(4) 0.34435(18) 1.00298(18) 0.0248(12) Uani 1 1 d . U . . .
H310 H 0.4528 0.3565 1.0317 0.030 Uiso 1 1 calc R U . . .
C311 C 0.5666(4) 0.3473(2) 0.99776(19) 0.0300(13) Uani 1 1 d . U . . .
H31C H 0.5729 0.3354 0.9700 0.045 Uiso 1 1 calc R U . . .
H31D H 0.6089 0.3290 1.0198 0.045 Uiso 1 1 calc R U . . .
H31E H 0.5888 0.3795 1.0002 0.045 Uiso 1 1 calc R U . . .
C312 C 0.4207(5) 0.2943(2) 1.0013(2) 0.0347(15) Uani 1 1 d . U . . .
H31F H 0.3503 0.2931 1.0056 0.052 Uiso 1 1 calc R U . . .
H31G H 0.4639 0.2766 1.0236 0.052 Uiso 1 1 calc R U . . .
H31H H 0.4248 0.2811 0.9738 0.052 Uiso 1 1 calc R U . . .
C313 C -0.1642(4) 0.40047(18) 0.80381(18) 0.0229(11) Uani 1 1 d . U . . .
H313 H -0.1737 0.3904 0.7737 0.027 Uiso 1 1 calc R U . . .
C314 C -0.2614(4) 0.3895(2) 0.8198(2) 0.0376(15) Uani 1 1 d . U . . .
H31I H -0.2789 0.3571 0.8144 0.056 Uiso 1 1 calc R U . . .
H31J H -0.3165 0.4090 0.8052 0.056 Uiso 1 1 calc R U . . .
H31K H -0.2512 0.3955 0.8502 0.056 Uiso 1 1 calc R U . . .
C315 C -0.1452(4) 0.45282(19) 0.80518(19) 0.0281(13) Uani 1 1 d . U . . .
H31L H -0.1428 0.4641 0.8340 0.042 Uiso 1 1 calc R U . . .
H31M H -0.2001 0.4683 0.7860 0.042 Uiso 1 1 calc R U . . .
H31N H -0.0804 0.4593 0.7965 0.042 Uiso 1 1 calc R U . . .
C316 C -0.0162(4) 0.3506(2) 0.80107(18) 0.0265(11) Uani 1 1 d . U . . .
H316 H 0.0439 0.3382 0.8210 0.032 Uiso 1 1 calc R U . . .
C317 C 0.0257(5) 0.3817(2) 0.77057(18) 0.0320(13) Uani 1 1 d . U . . .
H31O H -0.0304 0.3941 0.7497 0.048 Uiso 1 1 calc R U . . .
H31P H 0.0711 0.3639 0.7561 0.048 Uiso 1 1 calc R U . . .
H31Q H 0.0635 0.4071 0.7862 0.048 Uiso 1 1 calc R U . . .
C318 C -0.0716(5) 0.3087(2) 0.7784(2) 0.0387(16) Uani 1 1 d . U . . .
H31R H -0.0863 0.2866 0.7993 0.058 Uiso 1 1 calc R U . . .
H31S H -0.0284 0.2941 0.7608 0.058 Uiso 1 1 calc R U . . .
H31T H -0.1352 0.3187 0.7606 0.058 Uiso 1 1 calc R U . . .
C319 C 0.4483(4) 0.3037(2) 0.88023(19) 0.0267(12) Uani 1 1 d . U . . .
H319 H 0.4448 0.3068 0.9108 0.032 Uiso 1 1 calc R U . . .
C320 C 0.5604(4) 0.3076(2) 0.8788(2) 0.0371(15) Uani 1 1 d . U . . .
H32C H 0.5708 0.3017 0.8500 0.056 Uiso 1 1 calc R U . . .
H32D H 0.5984 0.2850 0.8980 0.056 Uiso 1 1 calc R U . . .
H32E H 0.5842 0.3387 0.8874 0.056 Uiso 1 1 calc R U . . .
C321 C 0.4090(5) 0.25506(19) 0.8682(2) 0.0345(14) Uani 1 1 d . U . . .
H32F H 0.3371 0.2531 0.8702 0.052 Uiso 1 1 calc R U . . .
H32G H 0.4477 0.2327 0.8876 0.052 Uiso 1 1 calc R U . . .
H32H H 0.4169 0.2482 0.8393 0.052 Uiso 1 1 calc R U . . .
C322 C 0.3773(5) 0.3446(2) 0.81442(19) 0.0312(13) Uani 1 1 d . U . . .
H322 H 0.4298 0.3214 0.8105 0.037 Uiso 0.275(14) 1 calc R U P E 1
H323 H 0.4399 0.3328 0.8054 0.037 Uiso 0.725(14) 1 calc R U P E 2
C323 C 0.2846(6) 0.3203(3) 0.7908(2) 0.077(3) Uani 1 1 d . U . . .
H32I H 0.2891 0.2874 0.7976 0.115 Uiso 1 1 calc R U . . .
H32J H 0.2806 0.3245 0.7604 0.115 Uiso 1 1 calc R U . . .
H32K H 0.2238 0.3332 0.7992 0.115 Uiso 1 1 calc R U . . .
C324 C 0.427(3) 0.3863(9) 0.8017(8) 0.047(2) Uani 0.275(14) 1 d . U P E 1
H32L H 0.4047 0.4132 0.8161 0.070 Uiso 0.275(14) 1 calc R U P E 1
H32M H 0.4074 0.3904 0.7711 0.070 Uiso 0.275(14) 1 calc R U P E 1
H32N H 0.5004 0.3830 0.8095 0.070 Uiso 0.275(14) 1 calc R U P E 1
C32A C 0.3564(10) 0.3945(3) 0.8000(3) 0.047(2) Uani 0.725(14) 1 d . U P E 2
H32O H 0.2978 0.4062 0.8108 0.070 Uiso 0.725(14) 1 calc R U P E 2
H32P H 0.3422 0.3957 0.7691 0.070 Uiso 0.725(14) 1 calc R U P E 2
H32Q H 0.4160 0.4135 0.8108 0.070 Uiso 0.725(14) 1 calc R U P E 2
C325 C -0.0261(4) 0.2520(2) 0.9211(2) 0.0333(14) Uani 1 1 d . U . . .
H32R H -0.0024 0.2588 0.9514 0.040 Uiso 1 1 calc R U . . .
H32S H 0.0319 0.2401 0.9094 0.040 Uiso 1 1 calc R U . . .
C326 C -0.1091(5) 0.2175(2) 0.9158(2) 0.0441(16) Uani 1 1 d . U . . .
H321 H -0.1054 0.1967 0.8918 0.053 Uiso 0.535(14) 1 calc R U P F 1
H324 H -0.1057 0.1988 0.9416 0.053 Uiso 0.535(14) 1 calc R U P F 1
H325 H -0.0836 0.1868 0.9094 0.053 Uiso 0.465(14) 1 calc R U P F 2
H326 H -0.1381 0.2152 0.9418 0.053 Uiso 0.465(14) 1 calc R U P F 2
C327 C -0.2034(8) 0.2453(4) 0.9075(4) 0.032(3) Uani 0.535(14) 1 d . U P F 1
H32V H -0.2219 0.2565 0.9340 0.039 Uiso 0.535(14) 1 calc R U P F 1
H32W H -0.2607 0.2276 0.8913 0.039 Uiso 0.535(14) 1 calc R U P F 1
C32B C -0.1831(11) 0.2333(5) 0.8817(5) 0.037(3) Uani 0.465(14) 1 d . U P F 2
H32X H -0.2519 0.2244 0.8857 0.044 Uiso 0.465(14) 1 calc R U P F 2
H32Y H -0.1711 0.2200 0.8548 0.044 Uiso 0.465(14) 1 calc R U P F 2
C328 C -0.1725(4) 0.2852(2) 0.8813(2) 0.0305(13) Uani 1 1 d . U . . .
H327 H -0.1814 0.2767 0.8511 0.037 Uiso 0.535(14) 1 calc R U P F 1
H328 H -0.2136 0.3130 0.8840 0.037 Uiso 0.535(14) 1 calc R U P F 1
H32T H -0.1902 0.2974 0.8522 0.037 Uiso 0.465(14) 1 calc R U P F 2
H32U H -0.2168 0.2999 0.8988 0.037 Uiso 0.465(14) 1 calc R U P F 2
C329 C 0.3827(4) 0.49203(18) 0.88459(19) 0.0262(12) Uani 1 1 d . U . . .
H331 H 0.3174 0.5011 0.8923 0.031 Uiso 1 1 calc R U . . .
H332 H 0.3769 0.4949 0.8537 0.031 Uiso 1 1 calc R U . . .
C330 C 0.4680(4) 0.52124(19) 0.9075(2) 0.0290(13) Uani 1 1 d . U . . .
H33A H 0.4572 0.5292 0.9361 0.035 Uiso 1 1 calc R U . . .
H33B H 0.4749 0.5499 0.8917 0.035 Uiso 1 1 calc R U . . .
C331 C 0.5601(5) 0.4909(2) 0.9094(2) 0.0375(14) Uani 1 1 d . U . . .
H33C H 0.6070 0.4947 0.9367 0.045 Uiso 1 1 calc R U . . .
H33D H 0.5967 0.4987 0.8864 0.045 Uiso 1 1 calc R U . . .
C332 C 0.5202(4) 0.4423(2) 0.9045(2) 0.0313(13) Uani 1 1 d . U . . .
H33E H 0.5410 0.4273 0.8799 0.038 Uiso 1 1 calc R U . . .
H33F H 0.5469 0.4240 0.9300 0.038 Uiso 1 1 calc R U . . .
C401 C 0.5252(4) 0.4427(2) 0.2651(2) 0.0341(13) Uani 1 1 d . U . . .
H401 H 0.5204 0.4418 0.2338 0.041 Uiso 1 1 calc R U . . .
C402 C 0.4165(4) 0.4397(2) 0.2724(2) 0.0450(17) Uani 1 1 d . U . . .
H40A H 0.3856 0.4110 0.2602 0.068 Uiso 1 1 calc R U . . .
H40B H 0.3775 0.4659 0.2589 0.068 Uiso 1 1 calc R U . . .
H40C H 0.4164 0.4401 0.3028 0.068 Uiso 1 1 calc R U . . .
C403 C 0.5705(5) 0.4903(2) 0.2793(3) 0.0517(19) Uani 1 1 d . U . . .
H40D H 0.5740 0.4938 0.3098 0.078 Uiso 1 1 calc R U . . .
H40E H 0.5274 0.5145 0.2644 0.078 Uiso 1 1 calc R U . . .
H40F H 0.6389 0.4927 0.2729 0.078 Uiso 1 1 calc R U . . .
C404 C 0.6051(5) 0.3972(2) 0.3267(2) 0.0407(15) Uani 1 1 d . U . . .
H404 H 0.5734 0.4245 0.3380 0.049 Uiso 0.53(6) 1 calc R U P G 1
H405 H 0.5878 0.4256 0.3414 0.049 Uiso 0.47(6) 1 calc R U P G 2
C405 C 0.7183(15) 0.4012(14) 0.3440(7) 0.048(4) Uani 0.53(6) 1 d . U P G 1
H40G H 0.7558 0.3820 0.3272 0.072 Uiso 0.53(6) 1 calc R U P G 1
H40H H 0.7325 0.3909 0.3734 0.072 Uiso 0.53(6) 1 calc R U P G 1
H40I H 0.7394 0.4334 0.3425 0.072 Uiso 0.53(6) 1 calc R U P G 1
C40A C 0.7136(17) 0.3817(14) 0.3437(8) 0.044(4) Uani 0.47(6) 1 d . U P G 2
H40J H 0.7243 0.3509 0.3329 0.065 Uiso 0.47(6) 1 calc R U P G 2
H40K H 0.7252 0.3809 0.3746 0.065 Uiso 0.47(6) 1 calc R U P G 2
H40L H 0.7611 0.4034 0.3346 0.065 Uiso 0.47(6) 1 calc R U P G 2
C406 C 0.5461(6) 0.3551(3) 0.3385(2) 0.065(2) Uani 1 1 d . U . . .
H40M H 0.4733 0.3599 0.3284 0.098 Uiso 1 1 calc R U . . .
H40N H 0.5595 0.3513 0.3692 0.098 Uiso 1 1 calc R U . . .
H40O H 0.5681 0.3275 0.3253 0.098 Uiso 1 1 calc R U . . .
C407 C 1.1122(4) 0.34311(18) 0.30504(18) 0.0241(11) Uani 1 1 d . U . . .
H407 H 1.0965 0.3256 0.2779 0.029 Uiso 1 1 calc R U . . .
C408 C 1.0764(5) 0.3133(2) 0.33750(19) 0.0336(14) Uani 1 1 d . U . . .
H40P H 1.0876 0.3293 0.3647 0.050 Uiso 1 1 calc R U . . .
H40Q H 1.1144 0.2843 0.3404 0.050 Uiso 1 1 calc R U . . .
H40R H 1.0039 0.3068 0.3286 0.050 Uiso 1 1 calc R U . . .
C409 C 1.2256(4) 0.3492(2) 0.3142(2) 0.0405(16) Uani 1 1 d . U . . .
H40S H 1.2460 0.3684 0.2922 0.061 Uiso 1 1 calc R U . . .
H40T H 1.2585 0.3191 0.3146 0.061 Uiso 1 1 calc R U . . .
H40U H 1.2462 0.3642 0.3417 0.061 Uiso 1 1 calc R U . . .
C410 C 1.0739(4) 0.41941(19) 0.33174(18) 0.0286(12) Uani 1 1 d . U . . .
H410 H 1.1168 0.4039 0.3565 0.034 Uiso 1 1 calc R U . . .
C411 C 1.1306(6) 0.4626(2) 0.3212(2) 0.0495(18) Uani 1 1 d . U . . .
H41A H 1.1988 0.4540 0.3172 0.074 Uiso 1 1 calc R U . . .
H41B H 1.1358 0.4847 0.3445 0.074 Uiso 1 1 calc R U . . .
H41C H 1.0934 0.4766 0.2953 0.074 Uiso 1 1 calc R U . . .
C412 C 0.9758(5) 0.4323(2) 0.3439(2) 0.0444(16) Uani 1 1 d . U . . .
H41D H 0.9301 0.4451 0.3194 0.067 Uiso 1 1 calc R U . . .
H41E H 0.9881 0.4554 0.3665 0.067 Uiso 1 1 calc R U . . .
H41F H 0.9448 0.4050 0.3540 0.067 Uiso 1 1 calc R U . . .
C413 C 0.4873(4) 0.4108(2) 0.14142(19) 0.0308(13) Uani 1 1 d . U . . .
H413 H 0.4832 0.4008 0.1115 0.037 Uiso 1 1 calc R U . . .
C414 C 0.3838(4) 0.4035(3) 0.1527(2) 0.0475(19) Uani 1 1 d . U . . .
H41G H 0.3640 0.3712 0.1481 0.071 Uiso 1 1 calc R U . . .
H41H H 0.3340 0.4231 0.1348 0.071 Uiso 1 1 calc R U . . .
H41I H 0.3865 0.4115 0.1824 0.071 Uiso 1 1 calc R U . . .
C415 C 0.5174(5) 0.4625(2) 0.1442(2) 0.0408(16) Uani 1 1 d . U . . .
H41J H 0.5204 0.4734 0.1731 0.061 Uiso 1 1 calc R U . . .
H41K H 0.4668 0.4803 0.1249 0.061 Uiso 1 1 calc R U . . .
H41L H 0.5840 0.4663 0.1363 0.061 Uiso 1 1 calc R U . . .
C416 C 0.6181(5) 0.3514(2) 0.14313(19) 0.0324(13) Uani 1 1 d . U . . .
H416 H 0.6743 0.3370 0.1638 0.039 Uiso 1 1 calc R U . . .
C417 C 0.5558(6) 0.3121(2) 0.1219(2) 0.055(2) Uani 1 1 d . U . . .
H41M H 0.5240 0.2958 0.1426 0.082 Uiso 1 1 calc R U . . .
H41N H 0.5997 0.2909 0.1100 0.082 Uiso 1 1 calc R U . . .
H41O H 0.5031 0.3240 0.0993 0.082 Uiso 1 1 calc R U . . .
C418 C 0.6688(5) 0.3773(3) 0.1120(2) 0.0431(16) Uani 1 1 d . U . . .
H41P H 0.6168 0.3901 0.0895 0.065 Uiso 1 1 calc R U . . .
H41Q H 0.7124 0.3563 0.0997 0.065 Uiso 1 1 calc R U . . .
H41R H 0.7098 0.4024 0.1266 0.065 Uiso 1 1 calc R U . . .
C419 C 1.0982(4) 0.30768(19) 0.18319(18) 0.0256(12) Uani 1 1 d . U . . .
H419 H 1.0868 0.3008 0.1523 0.031 Uiso 1 1 calc R U . . .
C420 C 1.0956(5) 0.2627(2) 0.2058(2) 0.0381(15) Uani 1 1 d . U . . .
H42A H 1.1052 0.2683 0.2363 0.057 Uiso 1 1 calc R U . . .
H42B H 1.1500 0.2428 0.1998 0.057 Uiso 1 1 calc R U . . .
H42C H 1.0300 0.2477 0.1962 0.057 Uiso 1 1 calc R U . . .
C421 C 1.2022(4) 0.3297(2) 0.1950(2) 0.0399(16) Uani 1 1 d . U . . .
H42D H 1.2056 0.3569 0.1773 0.060 Uiso 1 1 calc R U . . .
H42E H 1.2543 0.3076 0.1906 0.060 Uiso 1 1 calc R U . . .
H42F H 1.2139 0.3389 0.2247 0.060 Uiso 1 1 calc R U . . .
C422 C 0.9414(5) 0.3458(2) 0.15262(19) 0.0381(13) Uani 1 1 d . U . . .
H422 H 0.8885 0.3656 0.1617 0.046 Uiso 1 1 calc R U . . .
C423 C 0.8862(5) 0.3000(3) 0.1373(3) 0.062(2) Uani 1 1 d . U . . .
H42G H 0.9344 0.2788 0.1281 0.093 Uiso 1 1 calc R U . . .
H42H H 0.8306 0.3064 0.1137 0.093 Uiso 1 1 calc R U . . .
H42I H 0.8589 0.2861 0.1605 0.093 Uiso 1 1 calc R U . . .
C424 C 0.9789(6) 0.3730(3) 0.1180(2) 0.062(2) Uani 1 1 d . U . . .
H42J H 1.0005 0.4037 0.1286 0.093 Uiso 1 1 calc R U . . .
H42K H 0.9239 0.3758 0.0935 0.093 Uiso 1 1 calc R U . . .
H42L H 1.0363 0.3568 0.1098 0.093 Uiso 1 1 calc R U . . .
C425 C 0.6192(4) 0.25505(19) 0.2519(2) 0.0323(14) Uani 1 1 d . U . . .
H42M H 0.6496 0.2559 0.2823 0.039 Uiso 1 1 calc R U . . .
H42N H 0.6725 0.2461 0.2360 0.039 Uiso 1 1 calc R U . . .
C426 C 0.5339(5) 0.2212(2) 0.2441(2) 0.0427(15) Uani 1 1 d . U . . .
H421 H 0.5531 0.1937 0.2293 0.051 Uiso 0.581(18) 1 calc R U P H 1
H423 H 0.5153 0.2114 0.2711 0.051 Uiso 0.581(18) 1 calc R U P H 1
H424 H 0.5400 0.1983 0.2671 0.051 Uiso 0.419(18) 1 calc R U P H 2
H425 H 0.5310 0.2051 0.2169 0.051 Uiso 0.419(18) 1 calc R U P H 2
C427 C 0.4498(9) 0.2452(4) 0.2181(5) 0.040(3) Uani 0.581(18) 1 d . U P H 1
H42Q H 0.3841 0.2347 0.2244 0.048 Uiso 0.581(18) 1 calc R U P H 1
H42R H 0.4500 0.2403 0.1877 0.048 Uiso 0.581(18) 1 calc R U P H 1
C42A C 0.4425(11) 0.2516(5) 0.2432(7) 0.034(3) Uani 0.419(18) 1 d . U P H 2
H42S H 0.3838 0.2393 0.2231 0.041 Uiso 0.419(18) 1 calc R U P H 2
H42T H 0.4242 0.2530 0.2715 0.041 Uiso 0.419(18) 1 calc R U P H 2
C428 C 0.4692(4) 0.2967(2) 0.2303(2) 0.0394(15) Uani 1 1 d . U . . .
H426 H 0.4385 0.3173 0.2069 0.047 Uiso 0.581(18) 1 calc R U P H 1
H427 H 0.4417 0.3046 0.2558 0.047 Uiso 0.581(18) 1 calc R U P H 1
H428 H 0.4405 0.3207 0.2465 0.047 Uiso 0.419(18) 1 calc R U P H 2
H429 H 0.4417 0.3014 0.1999 0.047 Uiso 0.419(18) 1 calc R U P H 2
C429 C 0.9913(4) 0.49824(19) 0.2041(2) 0.0273(13) Uani 1 1 d . U . . .
H42W H 0.9758 0.5118 0.2304 0.033 Uiso 1 1 calc R U . . .
H42X H 0.9286 0.4981 0.1824 0.033 Uiso 1 1 calc R U . . .
C430 C 1.0741(4) 0.5254(2) 0.1890(2) 0.0333(14) Uani 1 1 d . U . . .
H43A H 1.0693 0.5225 0.1581 0.040 Uiso 1 1 calc R U . . .
H43B H 1.0717 0.5584 0.1966 0.040 Uiso 1 1 calc R U . . .
C431 C 1.1678(4) 0.5027(2) 0.2125(2) 0.0416(16) Uani 1 1 d . U . . .
H43C H 1.1843 0.5138 0.2420 0.050 Uiso 1 1 calc R U . . .
H43D H 1.2265 0.5085 0.1986 0.050 Uiso 1 1 calc R U . . .
C432 C 1.1394(4) 0.4520(2) 0.2107(2) 0.0332(14) Uani 1 1 d . U . . .
H43E H 1.1528 0.4377 0.1845 0.040 Uiso 1 1 calc R U . . .
H43F H 1.1783 0.4352 0.2352 0.040 Uiso 1 1 calc R U . . .
C501 C 0.2055(6) 0.0560(2) 0.1002(2) 0.0452(15) Uani 1 1 d . U . . .
H501 H 0.2027 0.0555 0.0690 0.054 Uiso 1 1 calc R U . . .
C502 C 0.0937(6) 0.0551(4) 0.1061(3) 0.094(3) Uani 1 1 d . U . . .
H50A H 0.0911 0.0575 0.1361 0.140 Uiso 1 1 calc R U . . .
H50B H 0.0621 0.0261 0.0950 0.140 Uiso 1 1 calc R U . . .
H50C H 0.0570 0.0809 0.0908 0.140 Uiso 1 1 calc R U . . .
C503 C 0.2612(8) 0.0131(3) 0.1166(3) 0.084(3) Uani 1 1 d . U . . .
H50G H 0.3331 0.0163 0.1151 0.126 Uiso 1 1 calc R U . . .
H50H H 0.2325 -0.0133 0.0996 0.126 Uiso 1 1 calc R U . . .
H50I H 0.2544 0.0082 0.1460 0.126 Uiso 1 1 calc R U . . .
C504 C 0.2627(5) 0.1075(2) 0.1595(2) 0.0413(15) Uani 1 1 d . U . . .
H502 H 0.2598 0.0790 0.1767 0.050 Uiso 0.502(19) 1 calc R U P I 1
H503 H 0.2456 0.0764 0.1694 0.050 Uiso 0.498(19) 1 calc R U P I 2
C505 C 0.2157(17) 0.1464(6) 0.1743(6) 0.055(4) Uani 0.502(19) 1 d . U P I 1
H50D H 0.2284 0.1462 0.2053 0.083 Uiso 0.502(19) 1 calc R U P I 1
H50E H 0.2439 0.1746 0.1645 0.083 Uiso 0.502(19) 1 calc R U P I 1
H50F H 0.1425 0.1453 0.1636 0.083 Uiso 0.502(19) 1 calc R U P I 1
C506 C 0.3470(16) 0.1381(8) 0.1762(5) 0.063(4) Uani 0.502(19) 1 d . U P I 1
H50J H 0.4110 0.1238 0.1727 0.095 Uiso 0.502(19) 1 calc R U P I 1
H50K H 0.3385 0.1674 0.1609 0.095 Uiso 0.502(19) 1 calc R U P I 1
H50L H 0.3480 0.1437 0.2062 0.095 Uiso 0.502(19) 1 calc R U P I 1
C50A C 0.1593(18) 0.1356(8) 0.1620(7) 0.075(5) Uani 0.498(19) 1 d . U P I 2
H50M H 0.1574 0.1428 0.1915 0.113 Uiso 0.498(19) 1 calc R U P I 2
H50N H 0.1577 0.1642 0.1458 0.113 Uiso 0.498(19) 1 calc R U P I 2
H50O H 0.1004 0.1166 0.1502 0.113 Uiso 0.498(19) 1 calc R U P I 2
C50B C 0.3852(12) 0.1095(7) 0.1783(4) 0.048(4) Uani 0.498(19) 1 d . U P I 2
H50P H 0.3965 0.1153 0.2087 0.073 Uiso 0.498(19) 1 calc R U P I 2
H50Q H 0.4163 0.0801 0.1730 0.073 Uiso 0.498(19) 1 calc R U P I 2
H50R H 0.4158 0.1344 0.1643 0.073 Uiso 0.498(19) 1 calc R U P I 2
C507 C 0.7296(6) 0.0836(2) 0.1668(2) 0.0453(16) Uani 1 1 d . U . . .
H507 H 0.7686 0.0993 0.1924 0.054 Uiso 1 1 calc R U . . .
C508 C 0.7886(7) 0.0414(2) 0.1597(3) 0.075(3) Uani 1 1 d . U . . .
H50S H 0.7528 0.0250 0.1348 0.113 Uiso 1 1 calc R U . . .
H50T H 0.7953 0.0213 0.1844 0.113 Uiso 1 1 calc R U . . .
H50U H 0.8561 0.0504 0.1551 0.113 Uiso 1 1 calc R U . . .
C509 C 0.6283(6) 0.0711(3) 0.1768(2) 0.072(2) Uani 1 1 d . U . . .
H50V H 0.5960 0.0987 0.1858 0.109 Uiso 1 1 calc R U . . .
H50W H 0.6373 0.0482 0.1995 0.109 Uiso 1 1 calc R U . . .
H50X H 0.5852 0.0582 0.1516 0.109 Uiso 1 1 calc R U . . .
C510 C 0.7680(4) 0.1609(2) 0.14232(19) 0.0308(12) Uani 1 1 d . U . . .
H510 H 0.7563 0.1785 0.1152 0.037 Uiso 1 1 calc R U . . .
C511 C 0.8834(5) 0.1568(2) 0.1552(2) 0.0440(17) Uani 1 1 d . U . . .
H51A H 0.9004 0.1417 0.1828 0.066 Uiso 1 1 calc R U . . .
H51B H 0.9138 0.1875 0.1568 0.066 Uiso 1 1 calc R U . . .
H51C H 0.9098 0.1384 0.1341 0.066 Uiso 1 1 calc R U . . .
C512 C 0.7242(5) 0.1904(2) 0.1727(2) 0.0405(16) Uani 1 1 d . U . . .
H51D H 0.6514 0.1946 0.1623 0.061 Uiso 1 1 calc R U . . .
H51E H 0.7579 0.2205 0.1752 0.061 Uiso 1 1 calc R U . . .
H51F H 0.7347 0.1754 0.2004 0.061 Uiso 1 1 calc R U . . .
C513 C 0.1492(4) 0.0943(2) -0.02340(18) 0.0280(12) Uani 1 1 d . U . . .
H513 H 0.1424 0.1049 -0.0533 0.034 Uiso 1 1 calc R U . . .
C514 C 0.1724(5) 0.0427(2) -0.0230(2) 0.0383(15) Uani 1 1 d . U . . .
H51G H 0.2393 0.0379 -0.0304 0.057 Uiso 1 1 calc R U . . .
H51H H 0.1207 0.0270 -0.0435 0.057 Uiso 1 1 calc R U . . .
H51I H 0.1723 0.0303 0.0053 0.057 Uiso 1 1 calc R U . . .
C515 C 0.0484(4) 0.1031(3) -0.0102(2) 0.0429(17) Uani 1 1 d . U . . .
H51J H 0.0531 0.0944 0.0195 0.064 Uiso 1 1 calc R U . . .
H51K H -0.0045 0.0847 -0.0278 0.064 Uiso 1 1 calc R U . . .
H51L H 0.0313 0.1358 -0.0137 0.064 Uiso 1 1 calc R U . . .
C516 C 0.2867(5) 0.1494(2) -0.02396(19) 0.0345(13) Uani 1 1 d . U . . .
H516 H 0.3448 0.1627 -0.0036 0.041 Uiso 1 1 calc R U . . .
C517 C 0.2273(7) 0.1907(2) -0.0454(2) 0.060(2) Uani 1 1 d . U . . .
H51M H 0.1675 0.1798 -0.0652 0.091 Uiso 1 1 calc R U . . .
H51N H 0.2706 0.2085 -0.0608 0.091 Uiso 1 1 calc R U . . .
H51O H 0.2056 0.2103 -0.0240 0.091 Uiso 1 1 calc R U . . .
C518 C 0.3338(5) 0.1221(2) -0.05532(19) 0.0410(15) Uani 1 1 d . U . . .
H51P H 0.3750 0.0971 -0.0406 0.061 Uiso 1 1 calc R U . . .
H51Q H 0.3768 0.1424 -0.0687 0.061 Uiso 1 1 calc R U . . .
H51R H 0.2801 0.1092 -0.0769 0.061 Uiso 1 1 calc R U . . .
C519 C 0.6301(5) 0.1443(2) -0.0173(2) 0.0447(15) Uani 1 1 d . U . . .
H519 H 0.5784 0.1225 -0.0100 0.054 Uiso 1 1 calc R U . . .
C520 C 0.6888(7) 0.1170(3) -0.0458(2) 0.072(2) Uani 1 1 d . U . . .
H52A H 0.7445 0.1359 -0.0522 0.108 Uiso 1 1 calc R U . . .
H52B H 0.6429 0.1089 -0.0721 0.108 Uiso 1 1 calc R U . . .
H52C H 0.7163 0.0889 -0.0312 0.108 Uiso 1 1 calc R U . . .
C521 C 0.5712(6) 0.1831(3) -0.0408(2) 0.071(2) Uani 1 1 d . U . . .
H52D H 0.5291 0.1977 -0.0227 0.106 Uiso 1 1 calc R U . . .
H52E H 0.5277 0.1712 -0.0663 0.106 Uiso 1 1 calc R U . . .
H52F H 0.6183 0.2059 -0.0486 0.106 Uiso 1 1 calc R U . . .
C522 C 0.7648(4) 0.1937(2) 0.0180(2) 0.0310(13) Uani 1 1 d . U . . .
H522 H 0.7634 0.1976 -0.0129 0.037 Uiso 1 1 calc R U . . .
C523 C 0.7382(5) 0.2404(2) 0.0353(2) 0.0432(17) Uani 1 1 d . U . . .
H52G H 0.6677 0.2483 0.0232 0.065 Uiso 1 1 calc R U . . .
H52H H 0.7834 0.2642 0.0276 0.065 Uiso 1 1 calc R U . . .
H52I H 0.7465 0.2387 0.0661 0.065 Uiso 1 1 calc R U . . .
C524 C 0.8716(4) 0.1802(2) 0.0382(2) 0.0469(18) Uani 1 1 d . U . . .
H52J H 0.8754 0.1761 0.0687 0.070 Uiso 1 1 calc R U . . .
H52K H 0.9189 0.2045 0.0334 0.070 Uiso 1 1 calc R U . . .
H52L H 0.8898 0.1513 0.0259 0.070 Uiso 1 1 calc R U . . .
C525 C 0.2879(5) 0.2473(2) 0.0908(2) 0.0367(14) Uani 1 1 d . U . . .
H52M H 0.3503 0.2557 0.0803 0.044 Uiso 1 1 calc R U . . .
H52N H 0.3042 0.2453 0.1219 0.044 Uiso 1 1 calc R U . . .
C526 C 0.2063(5) 0.2823(2) 0.0771(2) 0.0451(16) Uani 1 1 d . U . . .
H52O H 0.2033 0.3050 0.0998 0.054 Uiso 1 1 calc R U . . .
H52P H 0.2170 0.2988 0.0515 0.054 Uiso 1 1 calc R U . . .
C527 C 0.1141(6) 0.2540(3) 0.0686(3) 0.073(2) Uani 1 1 d . U . . .
H52Q H 0.0782 0.2560 0.0927 0.087 Uiso 1 1 calc R U . . .
H52R H 0.0681 0.2657 0.0432 0.087 Uiso 1 1 calc R U . . .
C528 C 0.1395(5) 0.2080(2) 0.0622(3) 0.0496(18) Uani 1 1 d . U . . .
H52S H 0.1151 0.1992 0.0324 0.060 Uiso 1 1 calc R U . . .
H52T H 0.1073 0.1874 0.0804 0.060 Uiso 1 1 calc R U . . .
C529 C 0.6613(4) 0.00475(19) 0.0379(2) 0.0303(13) Uani 1 1 d . U . . .
H52U H 0.6020 0.0069 0.0146 0.036 Uiso 1 1 calc R U . . .
H52V H 0.6398 -0.0102 0.0624 0.036 Uiso 1 1 calc R U . . .
C530 C 0.7451(4) -0.0220(2) 0.0243(2) 0.0383(14) Uani 1 1 d . U . . .
H53A H 0.7466 -0.0170 -0.0059 0.046 Uiso 1 1 calc R U . . .
H53B H 0.7386 -0.0554 0.0295 0.046 Uiso 1 1 calc R U . . .
C531 C 0.8374(5) -0.0021(2) 0.0522(3) 0.0510(18) Uani 1 1 d . U . . .
H53C H 0.8992 -0.0078 0.0403 0.061 Uiso 1 1 calc R U . . .
H53D H 0.8470 -0.0151 0.0810 0.061 Uiso 1 1 calc R U . . .
C532 C 0.8127(4) 0.0495(2) 0.0523(2) 0.0374(15) Uani 1 1 d . U . . .
H53E H 0.8477 0.0643 0.0786 0.045 Uiso 1 1 calc R U . . .
H53F H 0.8325 0.0652 0.0279 0.045 Uiso 1 1 calc R U . . .
Cl1 Cl 0.82666(9) 0.07405(4) 0.71317(4) 0.0183(3) Uani 1 1 d . U . . .
Cl2 Cl 0.84316(9) 0.18820(4) 0.74456(4) 0.0191(3) Uani 1 1 d . U . . .
Cl3 Cl 0.13668(10) 0.06601(5) 0.37984(5) 0.0203(3) Uani 1 1 d . U . . .
Cl4 Cl 0.16851(10) 0.17691(5) 0.41791(4) 0.0195(3) Uani 1 1 d . U . . .
Cl5 Cl 0.48511(10) 0.43062(4) 0.54668(5) 0.0190(3) Uani 1 1 d . U . . .
Cl6 Cl 0.51458(9) 0.31769(5) 0.58103(4) 0.0187(3) Uani 1 1 d . U . . .
Cl7 Cl 0.17313(9) 0.31485(4) 0.91432(4) 0.0188(3) Uani 1 1 d . U . . .
Cl8 Cl 0.15655(10) 0.42754(5) 0.88085(5) 0.0203(3) Uani 1 1 d . U . . .
Cl9 Cl 0.81959(9) 0.32222(5) 0.25064(4) 0.0199(3) Uani 1 1 d . U . . .
Cl10 Cl 0.79637(9) 0.43583(4) 0.22063(4) 0.0190(3) Uani 1 1 d . U . . .
Cl11 Cl 0.48813(10) 0.18167(5) 0.08220(4) 0.0205(3) Uani 1 1 d . U . . .
Cl12 Cl 0.46324(10) 0.06753(5) 0.05343(5) 0.0210(3) Uani 1 1 d . U . . .
O1 O 0.6034(3) 0.20937(12) 0.72594(12) 0.0234(8) Uani 1 1 d . U . . .
O2 O 1.0761(3) 0.05490(13) 0.73315(12) 0.0214(8) Uani 1 1 d . U . . .
O3 O -0.0750(3) 0.20610(13) 0.39690(12) 0.0225(8) Uani 1 1 d . U . . .
O4 O 0.3767(3) 0.03743(12) 0.39952(12) 0.0228(8) Uani 1 1 d . U . . .
O5 O 1.0311(3) 0.45147(12) 0.21183(13) 0.0248(8) Uani 1 1 d . U . . .
O6 O 0.7247(3) 0.45813(12) 0.56871(11) 0.0188(8) Uani 1 1 d . U . . .
O7 O -0.0666(3) 0.29330(12) 0.89884(12) 0.0221(8) Uani 1 1 d . U . . .
O8 O 0.4099(3) 0.44541(13) 0.89833(13) 0.0238(8) Uani 1 1 d . U . . .
O9 O 0.5783(3) 0.29979(13) 0.23816(12) 0.0244(8) Uani 1 1 d . U . . .
O11 O 0.2484(3) 0.20380(13) 0.07280(13) 0.0285(9) Uani 1 1 d . U . . .
O12 O 0.7029(3) 0.05050(13) 0.04945(13) 0.0261(9) Uani 1 1 d . U . . .
O50 O 0.2713(3) 0.29127(12) 0.56052(12) 0.0206(8) Uani 1 1 d . U . . .
Y1 Y 0.67702(4) 0.13550(2) 0.72028(2) 0.01339(11) Uani 1 1 d . U . . .
Y2 Y 0.99110(3) 0.12575(2) 0.73956(2) 0.01235(11) Uani 1 1 d . U . . .
Y3 Y -0.00313(4) 0.13290(2) 0.38567(2) 0.01526(13) Uani 1 1 d . U . . .
Y4 Y 0.31024(4) 0.11252(2) 0.40617(2) 0.01329(11) Uani 1 1 d . U . . .
Y5 Y 0.34380(4) 0.36434(2) 0.55034(2) 0.01192(11) Uani 1 1 d . U . . .
Y6 Y 0.65717(4) 0.38251(2) 0.57197(2) 0.01201(11) Uani 1 1 d . U . . .
Y7 Y 0.00585(4) 0.36717(2) 0.89036(2) 0.01401(12) Uani 1 1 d . U . . .
Y8 Y 0.32098(4) 0.37621(2) 0.90698(2) 0.01303(11) Uani 1 1 d . U . . .
Y9 Y 0.65027(4) 0.37391(2) 0.23044(2) 0.01470(13) Uani 1 1 d . U . . .
Y10 Y 0.96456(4) 0.38263(2) 0.23612(2) 0.01333(12) Uani 1 1 d . U . . .
Y11 Y 0.31772(4) 0.12956(2) 0.06412(2) 0.01642(13) Uani 1 1 d . U . . .
Y12 Y 0.63186(4) 0.11976(2) 0.06996(2) 0.01355(12) Uani 1 1 d . U . . .
N1 N 0.6076(3) 0.10172(16) 0.76741(14) 0.0210(9) Uani 1 1 d . U . . .
N2 N 1.0588(3) 0.13027(15) 0.80495(14) 0.0177(9) Uani 1 1 d . U . . .
N3 N 0.5986(3) 0.12754(16) 0.65668(14) 0.0215(9) Uani 1 1 d . U . . .
N4 N 1.0617(3) 0.15884(16) 0.69280(14) 0.0206(9) Uani 1 1 d . U . . .
N5 N -0.0845(3) 0.09870(15) 0.42791(14) 0.0214(9) Uani 1 1 d . U . . .
N6 N 0.3916(3) 0.11672(16) 0.46961(14) 0.0192(9) Uani 1 1 d . U . . .
N7 N -0.0665(3) 0.13580(16) 0.31959(14) 0.0201(9) Uani 1 1 d . U . . .
N8 N 0.3828(3) 0.14378(15) 0.35900(14) 0.0186(9) Uani 1 1 d . U . . .
N9 N 0.2803(3) 0.36321(14) 0.48427(13) 0.0158(8) Uani 1 1 d . U . . .
N10 N 0.2622(3) 0.39788(15) 0.59318(14) 0.0195(9) Uani 1 1 d . U . . .
N11 N 0.7371(3) 0.37525(15) 0.63560(13) 0.0176(9) Uani 1 1 d . U . . .
N12 N 0.7296(3) 0.35385(15) 0.52297(14) 0.0178(9) Uani 1 1 d . U . . .
N13 N -0.0583(3) 0.40235(16) 0.93818(15) 0.0221(9) Uani 1 1 d . U . . .
N14 N 0.3914(3) 0.37312(15) 0.97239(13) 0.0180(9) Uani 1 1 d . U . . .
N15 N -0.0785(3) 0.37512(15) 0.82739(14) 0.0196(9) Uani 1 1 d . U . . .
N16 N 0.3865(3) 0.34135(15) 0.85970(14) 0.0190(9) Uani 1 1 d . U . . .
N17 N 0.5889(3) 0.40382(16) 0.28151(15) 0.0244(10) Uani 1 1 d . U . . .
N18 N 1.0573(3) 0.38710(15) 0.29705(14) 0.0196(9) Uani 1 1 d . U . . .
N19 N 0.5648(3) 0.38222(16) 0.16793(14) 0.0217(9) Uani 1 1 d . U . . .
N20 N 1.0204(3) 0.34068(16) 0.18989(14) 0.0227(9) Uani 1 1 d . U . . .
N21 N 0.2567(3) 0.09886(16) 0.11503(15) 0.0247(10) Uani 1 1 d . U . . .
N22 N 0.7183(4) 0.11695(17) 0.13229(15) 0.0244(10) Uani 1 1 d . U . . .
N23 N 0.2297(3) 0.12124(16) 0.00151(14) 0.0228(9) Uani 1 1 d . U . . .
N24 N 0.6930(3) 0.15791(15) 0.02287(14) 0.0215(9) Uani 1 1 d . U . . .

loop_
_atom_site_aniso_label
_atom_site_aniso_U_11
_atom_site_aniso_U_22
_atom_site_aniso_U_33
_atom_site_aniso_U_23
_atom_site_aniso_U_13
_atom_site_aniso_U_12
C1 0.029(3) 0.032(2) 0.028(3) 0.002(2) 0.013(2) -0.004(2)
C2 0.047(3) 0.035(3) 0.043(4) 0.010(3) 0.020(3) 0.006(3)
C3 0.048(4) 0.051(4) 0.039(4) -0.010(3) 0.020(3) -0.024(3)
C4 0.022(2) 0.038(3) 0.024(3) 0.007(2) 0.010(2) 0.000(2)
C5 0.033(3) 0.071(5) 0.056(4) -0.009(4) 0.018(3) 0.016(3)
C6 0.053(4) 0.064(5) 0.035(4) -0.011(3) 0.014(3) -0.014(4)
C7 0.027(3) 0.027(3) 0.020(2) 0.008(2) 0.003(2) -0.002(2)
C8 0.042(3) 0.029(3) 0.025(3) 0.010(2) 0.001(3) 0.001(3)
C9 0.035(3) 0.043(4) 0.034(3) 0.014(3) 0.012(3) 0.001(3)
C10 0.021(2) 0.026(3) 0.021(3) -0.001(2) -0.003(2) -0.003(2)
C11 0.036(3) 0.022(3) 0.027(3) -0.007(2) -0.003(3) -0.001(2)
C12 0.021(3) 0.029(3) 0.031(3) 0.000(3) -0.004(2) -0.001(2)
C13 0.027(3) 0.032(3) 0.026(3) -0.004(2) -0.009(2) -0.002(2)
C14 0.062(4) 0.046(4) 0.024(3) 0.015(3) -0.008(3) -0.018(3)
C15 0.042(4) 0.077(5) 0.019(3) -0.006(3) 0.008(3) -0.006(3)
C16 0.033(3) 0.040(3) 0.017(2) 0.003(2) -0.002(2) -0.008(2)
C17 0.025(3) 0.048(4) 0.050(4) -0.010(3) -0.010(3) 0.002(3)
C18 0.039(3) 0.032(3) 0.030(3) -0.008(3) -0.007(3) -0.005(3)
C19 0.020(2) 0.025(2) 0.028(3) 0.006(2) 0.008(2) -0.0004(19)
C20 0.036(3) 0.025(3) 0.045(4) 0.001(3) 0.012(3) 0.001(2)
C21 0.019(3) 0.048(4) 0.040(4) 0.009(3) 0.004(3) -0.004(2)
C22 0.039(3) 0.043(3) 0.022(3) 0.001(2) 0.012(2) -0.011(2)
C23 0.072(5) 0.094(5) 0.038(4) -0.002(4) -0.009(4) 0.016(4)
C24 0.076(6) 0.047(4) 0.030(4) -0.014(3) 0.012(4) -0.007(4)
C24A 0.076(6) 0.047(4) 0.030(4) -0.014(3) 0.012(4) -0.007(4)
C25 0.030(3) 0.022(3) 0.029(3) -0.008(2) 0.008(2) 0.005(2)
C26 0.037(3) 0.031(3) 0.051(3) -0.003(3) 0.022(3) 0.011(2)
C27 0.030(3) 0.033(3) 0.069(4) 0.009(3) 0.009(3) 0.005(2)
C28 0.018(2) 0.034(3) 0.047(3) 0.005(2) 0.001(2) 0.010(2)
C29 0.015(2) 0.036(3) 0.047(3) -0.002(3) 0.007(2) 0.005(2)
C30 0.030(3) 0.036(3) 0.065(4) 0.007(3) 0.017(3) 0.006(2)
C31 0.027(3) 0.027(3) 0.053(4) 0.006(3) 0.010(3) 0.005(2)
C32 0.030(3) 0.022(3) 0.039(3) 0.000(2) 0.003(2) 0.001(2)
C101 0.022(2) 0.031(3) 0.030(3) -0.003(2) 0.006(2) -0.006(2)
C102 0.019(3) 0.044(4) 0.040(4) 0.000(3) 0.006(3) -0.007(2)
C103 0.032(3) 0.028(3) 0.053(4) -0.003(3) 0.014(3) -0.003(2)
C104 0.027(3) 0.045(3) 0.026(3) 0.003(2) 0.012(2) -0.010(2)
C105 0.107(6) 0.078(5) 0.043(5) -0.018(4) 0.026(5) 0.013(5)
C106 0.051(4) 0.148(8) 0.030(4) 0.008(5) -0.004(3) 0.007(5)
C107 0.018(2) 0.025(3) 0.026(3) -0.003(2) -0.002(2) -0.001(2)
C108 0.018(2) 0.038(3) 0.039(4) -0.002(3) -0.002(2) -0.002(2)
C109 0.034(3) 0.026(3) 0.026(3) 0.001(2) -0.008(3) -0.001(2)
C110 0.027(3) 0.031(3) 0.018(2) 0.002(2) 0.001(2) -0.004(2)
C111 0.027(3) 0.059(4) 0.021(3) -0.002(3) 0.005(2) 0.001(3)
C112 0.045(4) 0.030(3) 0.027(3) 0.007(2) -0.003(3) -0.004(3)
C113 0.021(2) 0.028(3) 0.017(2) 0.0005(19) 0.0010(19) 0.0022(19)
C114 0.021(3) 0.041(3) 0.031(3) 0.005(3) 0.008(2) 0.006(2)
C115 0.037(3) 0.031(3) 0.025(3) 0.004(2) 0.006(3) 0.010(2)
C116 0.020(2) 0.035(3) 0.018(2) -0.007(2) -0.001(2) -0.003(2)
C117 0.018(2) 0.048(4) 0.022(3) -0.010(3) -0.003(2) -0.002(2)
C118 0.027(3) 0.041(3) 0.041(4) -0.019(3) 0.002(3) -0.003(3)
C119 0.036(3) 0.022(2) 0.023(3) 0.0011(19) 0.007(2) -0.004(2)
C120 0.054(4) 0.040(4) 0.047(4) -0.002(3) 0.014(3) -0.025(3)
C121 0.076(4) 0.028(3) 0.036(4) 0.009(3) 0.014(3) 0.018(3)
C122 0.023(2) 0.024(3) 0.019(2) 0.004(2) 0.005(2) 0.000(2)
C123 0.027(3) 0.041(4) 0.028(3) -0.013(3) 0.006(3) -0.006(3)
C124 0.026(3) 0.056(4) 0.041(4) -0.007(3) 0.013(3) 0.002(3)
C125 0.020(2) 0.031(3) 0.048(3) -0.006(3) 0.003(2) 0.007(2)
C126 0.034(4) 0.027(3) 0.044(4) 0.002(3) 0.004(3) 0.014(3)
C12A 0.029(4) 0.031(5) 0.038(6) -0.008(4) 0.010(5) 0.007(4)
C127 0.037(3) 0.036(3) 0.056(4) -0.016(3) 0.013(3) 0.002(2)
C128 0.029(2) 0.021(3) 0.039(3) -0.008(2) 0.011(2) -0.002(2)
C129 0.015(2) 0.031(3) 0.036(3) -0.006(2) 0.005(2) 0.003(2)
C130 0.026(3) 0.032(3) 0.034(3) -0.001(3) 0.007(3) 0.010(2)
C13A 0.026(3) 0.032(3) 0.034(3) -0.001(3) 0.007(3) 0.010(2)
C131 0.030(3) 0.030(3) 0.050(3) -0.010(3) 0.007(3) 0.007(2)
C132 0.026(2) 0.019(2) 0.037(3) -0.006(2) 0.003(2) -0.002(2)
C201 0.021(2) 0.027(3) 0.016(2) -0.0025(19) 0.0020(18) 0.0031(19)
C202 0.028(3) 0.025(3) 0.025(3) -0.007(2) -0.002(2) 0.004(2)
C203 0.021(3) 0.057(4) 0.025(3) -0.006(3) 0.011(2) 0.002(3)
C204 0.016(2) 0.028(3) 0.019(2) 0.005(2) -0.0012(19) 0.002(2)
C205 0.017(2) 0.031(3) 0.025(3) 0.002(2) -0.002(2) 0.002(2)
C206 0.022(3) 0.030(3) 0.039(4) 0.014(3) 0.006(3) 0.003(2)
C207 0.027(3) 0.031(3) 0.027(3) 0.001(2) 0.012(2) 0.002(2)
C208 0.043(4) 0.023(3) 0.039(4) 0.002(3) 0.013(3) 0.000(2)
C209 0.023(3) 0.043(4) 0.029(3) -0.003(3) 0.008(2) 0.005(2)
C210 0.033(3) 0.043(3) 0.023(3) -0.005(2) 0.008(2) 0.004(2)
C211 0.064(5) 0.057(4) 0.028(4) 0.009(3) 0.025(4) -0.014(4)
C212 0.037(10) 0.052(9) 0.018(9) -0.009(9) 0.006(8) -0.002(8)
C21A 0.037(4) 0.079(7) 0.026(4) 0.004(5) -0.002(3) -0.004(4)
C21B 0.064(5) 0.057(4) 0.028(4) 0.009(3) 0.025(4) -0.014(4)
C213 0.018(2) 0.025(3) 0.016(2) 0.0011(19) -0.0008(18) 0.0000(19)
C214 0.038(3) 0.025(3) 0.024(3) -0.008(2) -0.001(3) 0.001(2)
C215 0.030(3) 0.039(3) 0.018(3) -0.003(3) 0.006(2) -0.006(3)
C216 0.021(2) 0.028(3) 0.019(3) 0.000(2) -0.003(2) 0.005(2)
C217 0.020(3) 0.037(3) 0.043(4) 0.002(3) -0.001(3) -0.001(2)
C218 0.028(3) 0.025(3) 0.029(3) 0.007(2) -0.003(2) 0.004(2)
C219 0.033(3) 0.025(2) 0.025(3) 0.001(2) 0.010(2) 0.008(2)
C220 0.051(4) 0.043(4) 0.047(4) 0.011(3) 0.013(3) 0.032(3)
C221 0.065(4) 0.021(3) 0.045(4) -0.006(3) 0.017(3) -0.008(3)
C222 0.021(2) 0.023(3) 0.020(2) -0.003(2) 0.007(2) 0.001(2)
C223 0.024(3) 0.042(4) 0.041(4) 0.003(3) 0.016(3) -0.003(3)
C224 0.025(3) 0.038(3) 0.023(3) 0.011(2) 0.008(2) 0.002(2)
C225 0.028(2) 0.018(2) 0.029(3) 0.007(2) 0.007(2) 0.003(2)
C226 0.036(3) 0.027(3) 0.038(3) 0.008(2) 0.017(2) -0.005(2)
C227 0.026(3) 0.031(3) 0.047(3) 0.004(3) 0.006(2) -0.008(2)
C228 0.014(2) 0.028(3) 0.037(3) 0.006(2) 0.005(2) -0.004(2)
C229 0.030(3) 0.019(2) 0.039(3) 0.004(2) 0.013(2) 0.000(2)
C230 0.044(3) 0.033(3) 0.078(4) 0.010(3) 0.016(3) -0.007(3)
C231 0.054(4) 0.050(4) 0.087(5) 0.021(4) -0.014(3) -0.028(3)
C232 0.015(2) 0.036(3) 0.034(3) -0.001(2) 0.001(2) -0.010(2)
C301 0.029(3) 0.028(3) 0.031(3) -0.006(2) 0.014(2) 0.000(2)
C302 0.042(3) 0.070(5) 0.062(5) -0.003(4) 0.026(3) -0.019(3)
C303 0.057(4) 0.075(5) 0.036(4) 0.017(3) 0.026(3) 0.029(4)
C304 0.031(3) 0.025(2) 0.024(3) -0.002(2) 0.008(2) 0.005(2)
C305 0.045(3) 0.028(3) 0.038(4) -0.012(3) 0.010(3) -0.008(3)
C306 0.042(3) 0.045(4) 0.042(4) -0.002(3) 0.015(3) 0.022(3)
C307 0.029(3) 0.024(3) 0.020(2) -0.003(2) -0.001(2) 0.001(2)
C308 0.050(4) 0.025(3) 0.024(3) -0.005(2) -0.003(3) -0.009(3)
C309 0.033(3) 0.043(4) 0.030(3) -0.010(3) 0.008(3) -0.003(3)
C310 0.025(3) 0.024(3) 0.024(3) 0.002(2) 0.000(2) 0.000(2)
C311 0.022(3) 0.035(3) 0.030(3) 0.004(3) -0.003(2) 0.001(2)
C312 0.043(4) 0.027(3) 0.033(4) 0.012(3) 0.005(3) -0.004(3)
C313 0.019(2) 0.021(2) 0.025(3) -0.001(2) -0.008(2) 0.0027(19)
C314 0.024(3) 0.039(4) 0.047(4) 0.009(3) -0.002(3) 0.000(3)
C315 0.027(3) 0.023(3) 0.032(3) 0.004(2) 0.000(3) 0.006(2)
C316 0.027(3) 0.028(3) 0.022(2) -0.005(2) -0.003(2) 0.008(2)
C317 0.035(3) 0.039(3) 0.022(3) 0.001(3) 0.004(2) 0.006(3)
C318 0.058(4) 0.026(3) 0.026(3) -0.006(2) -0.008(3) 0.009(3)
C319 0.025(2) 0.029(3) 0.026(3) -0.008(2) 0.003(2) 0.005(2)
C320 0.022(3) 0.045(4) 0.045(4) -0.013(3) 0.006(3) 0.002(2)
C321 0.042(3) 0.021(3) 0.040(4) -0.002(3) 0.007(3) 0.003(2)
C322 0.036(3) 0.035(3) 0.024(3) -0.004(2) 0.009(2) 0.003(2)
C323 0.079(5) 0.099(6) 0.038(4) 0.008(4) -0.026(4) -0.030(5)
C324 0.067(6) 0.046(4) 0.027(4) 0.017(3) 0.009(4) 0.006(4)
C32A 0.067(6) 0.046(4) 0.027(4) 0.017(3) 0.009(4) 0.006(4)
C325 0.028(3) 0.023(3) 0.048(3) 0.011(2) 0.002(2) -0.001(2)
C326 0.039(3) 0.035(3) 0.061(4) 0.012(3) 0.017(3) -0.007(2)
C327 0.026(3) 0.030(4) 0.040(5) 0.009(4) 0.004(4) -0.014(3)
C32B 0.033(4) 0.030(4) 0.047(5) -0.001(4) 0.005(4) -0.014(4)
C328 0.016(2) 0.029(3) 0.043(3) 0.002(2) -0.003(2) -0.010(2)
C329 0.029(3) 0.017(2) 0.032(3) 0.002(2) 0.004(2) 0.003(2)
C330 0.023(3) 0.020(2) 0.045(3) -0.004(2) 0.010(2) -0.006(2)
C331 0.027(3) 0.032(3) 0.055(4) -0.005(3) 0.012(3) -0.006(2)
C332 0.019(2) 0.026(3) 0.050(3) -0.002(3) 0.007(2) 0.000(2)
C401 0.025(3) 0.032(3) 0.048(3) -0.004(2) 0.013(2) 0.002(2)
C402 0.025(3) 0.052(4) 0.059(5) -0.001(3) 0.012(3) 0.013(3)
C403 0.051(4) 0.034(3) 0.074(5) -0.010(3) 0.020(4) -0.001(3)
C404 0.044(3) 0.050(3) 0.031(3) -0.006(3) 0.016(3) 0.012(3)
C405 0.049(5) 0.061(10) 0.032(6) -0.008(9) 0.003(5) 0.028(6)
C40A 0.060(5) 0.047(10) 0.022(6) 0.001(8) 0.003(5) 0.017(7)
C406 0.080(5) 0.077(5) 0.046(5) 0.025(4) 0.032(4) 0.008(4)
C407 0.027(2) 0.022(2) 0.023(2) 0.006(2) 0.002(2) 0.003(2)
C408 0.050(4) 0.023(3) 0.023(3) 0.007(2) -0.005(3) -0.003(3)
C409 0.023(3) 0.054(4) 0.040(4) 0.005(3) -0.004(3) 0.010(3)
C410 0.035(3) 0.024(3) 0.023(3) -0.004(2) -0.006(2) -0.002(2)
C411 0.067(5) 0.031(3) 0.043(4) -0.007(3) -0.010(3) -0.016(3)
C412 0.051(4) 0.047(4) 0.034(4) -0.002(3) 0.003(3) 0.024(3)
C413 0.017(2) 0.044(3) 0.030(3) 0.018(3) -0.002(2) 0.003(2)
C414 0.017(3) 0.075(5) 0.048(4) 0.017(4) 0.000(3) 0.007(3)
C415 0.046(4) 0.038(3) 0.037(4) 0.018(3) 0.002(3) 0.011(3)
C416 0.036(3) 0.037(3) 0.020(2) 0.000(2) -0.006(2) 0.000(2)
C417 0.101(6) 0.036(4) 0.021(3) 0.000(3) -0.001(4) -0.014(4)
C418 0.036(3) 0.070(5) 0.025(3) -0.003(3) 0.008(3) 0.008(3)
C419 0.022(2) 0.029(3) 0.027(3) -0.002(2) 0.007(2) 0.003(2)
C420 0.046(4) 0.030(3) 0.043(4) 0.003(3) 0.019(3) 0.004(3)
C421 0.020(3) 0.042(4) 0.060(4) -0.006(3) 0.015(3) 0.002(2)
C422 0.036(3) 0.050(3) 0.026(2) -0.012(2) 0.001(2) 0.016(2)
C423 0.043(4) 0.071(5) 0.064(5) -0.045(4) -0.012(3) 0.011(3)
C424 0.090(6) 0.075(5) 0.025(3) 0.014(3) 0.018(4) 0.047(4)
C425 0.026(2) 0.021(3) 0.049(3) 0.004(2) 0.005(2) -0.002(2)
C426 0.031(3) 0.034(3) 0.062(4) 0.003(3) 0.007(3) -0.011(2)
C427 0.033(4) 0.041(4) 0.041(5) 0.009(4) -0.005(4) -0.019(3)
C42A 0.026(4) 0.034(5) 0.044(6) 0.004(4) 0.012(4) -0.007(3)
C428 0.017(2) 0.044(3) 0.055(4) 0.018(3) 0.000(3) -0.009(2)
C429 0.023(2) 0.024(3) 0.038(3) 0.015(2) 0.012(2) 0.004(2)
C430 0.028(3) 0.029(3) 0.044(3) 0.017(3) 0.011(2) 0.002(2)
C431 0.027(3) 0.033(3) 0.061(4) 0.021(3) 0.000(3) -0.007(2)
C432 0.019(2) 0.030(3) 0.052(3) 0.015(3) 0.011(2) -0.002(2)
C501 0.062(3) 0.041(3) 0.033(3) 0.004(2) 0.009(3) -0.017(3)
C502 0.059(4) 0.130(7) 0.084(6) 0.042(6) -0.007(4) -0.053(4)
C503 0.167(7) 0.030(3) 0.068(6) 0.010(4) 0.052(6) 0.016(4)
C504 0.055(3) 0.041(3) 0.034(3) -0.006(3) 0.021(3) -0.012(3)
C505 0.078(8) 0.055(7) 0.038(7) -0.011(6) 0.024(7) 0.003(7)
C506 0.074(7) 0.076(9) 0.038(7) -0.010(7) 0.004(6) -0.030(7)
C50A 0.088(8) 0.072(10) 0.077(10) -0.010(8) 0.043(8) 0.022(8)
C50B 0.058(5) 0.065(9) 0.022(6) 0.006(6) 0.007(5) -0.026(6)
C507 0.067(4) 0.034(3) 0.028(3) 0.001(2) -0.007(3) -0.006(3)
C508 0.114(6) 0.036(4) 0.060(5) 0.011(4) -0.027(5) 0.020(4)
C509 0.087(5) 0.078(6) 0.046(5) 0.022(4) -0.005(4) -0.042(4)
C510 0.032(3) 0.028(3) 0.029(3) -0.002(2) -0.004(2) -0.002(2)
C511 0.034(3) 0.050(4) 0.043(4) -0.008(3) -0.007(3) -0.011(3)
C512 0.055(4) 0.033(3) 0.031(3) -0.011(3) 0.001(3) -0.002(3)
C513 0.018(2) 0.040(3) 0.024(3) -0.009(2) -0.001(2) -0.006(2)
C514 0.043(4) 0.038(3) 0.034(4) -0.014(3) 0.006(3) -0.011(3)
C515 0.019(3) 0.070(5) 0.038(4) -0.007(3) 0.000(3) -0.002(3)
C516 0.042(3) 0.035(3) 0.021(2) 0.003(2) -0.009(2) -0.009(2)
C517 0.096(6) 0.036(4) 0.034(4) 0.002(3) -0.026(4) 0.004(4)
C518 0.032(3) 0.066(4) 0.023(3) 0.004(3) 0.001(2) -0.014(3)
C519 0.054(4) 0.052(3) 0.025(2) 0.007(2) 0.002(2) -0.022(3)
C520 0.116(7) 0.076(5) 0.030(4) -0.014(4) 0.029(4) -0.037(4)
C521 0.062(5) 0.088(5) 0.050(4) 0.043(4) -0.019(4) -0.026(4)
C522 0.025(3) 0.032(3) 0.036(3) 0.006(2) 0.007(2) -0.006(2)
C523 0.042(4) 0.027(3) 0.062(5) 0.001(3) 0.014(3) -0.008(3)
C524 0.019(3) 0.057(4) 0.068(5) 0.015(4) 0.016(3) -0.002(3)
C525 0.035(3) 0.022(3) 0.051(4) -0.010(3) 0.004(3) 0.000(2)
C526 0.045(3) 0.031(3) 0.062(4) 0.002(3) 0.020(3) 0.014(2)
C527 0.047(3) 0.056(4) 0.108(5) -0.032(4) -0.007(4) 0.022(3)
C528 0.026(3) 0.043(3) 0.074(4) -0.005(3) -0.004(3) 0.013(2)
C529 0.031(3) 0.023(3) 0.038(3) -0.009(2) 0.009(2) 0.003(2)
C530 0.033(3) 0.031(3) 0.054(4) -0.009(3) 0.015(3) 0.002(2)
C531 0.034(3) 0.041(3) 0.076(4) -0.016(3) 0.002(3) 0.010(3)
C532 0.024(3) 0.029(3) 0.060(4) -0.009(3) 0.011(3) 0.002(2)
Cl1 0.0118(6) 0.0166(6) 0.0256(7) -0.0067(5) 0.0014(5) -0.0013(5)
Cl2 0.0133(6) 0.0161(6) 0.0268(7) -0.0041(6) 0.0011(5) -0.0002(5)
Cl3 0.0136(6) 0.0176(7) 0.0291(8) -0.0056(6) 0.0020(5) -0.0007(5)
Cl4 0.0127(6) 0.0200(7) 0.0245(7) -0.0066(5) 0.0000(5) 0.0016(5)
Cl5 0.0127(6) 0.0143(6) 0.0291(8) 0.0043(5) 0.0020(5) 0.0014(5)
Cl6 0.0123(6) 0.0170(7) 0.0250(7) 0.0072(5) -0.0012(5) -0.0003(5)
Cl7 0.0121(6) 0.0151(6) 0.0278(8) 0.0037(5) 0.0006(5) -0.0008(5)
Cl8 0.0152(6) 0.0165(7) 0.0278(8) 0.0067(6) 0.0006(5) 0.0002(5)
Cl9 0.0123(6) 0.0193(7) 0.0278(8) 0.0065(6) 0.0031(5) 0.0002(5)
Cl10 0.0127(6) 0.0165(7) 0.0278(8) 0.0038(5) 0.0033(5) 0.0000(5)
Cl11 0.0155(6) 0.0168(7) 0.0285(8) -0.0045(5) 0.0021(5) 0.0017(5)
Cl12 0.0150(6) 0.0165(7) 0.0310(8) -0.0074(6) 0.0026(5) -0.0007(5)
O1 0.0194(17) 0.0217(17) 0.028(2) -0.0014(15) 0.0030(16) 0.0048(14)
O2 0.0173(17) 0.0215(17) 0.026(2) -0.0026(15) 0.0045(15) 0.0016(14)
O3 0.0141(16) 0.0218(17) 0.031(2) -0.0086(16) 0.0037(15) 0.0025(14)
O4 0.0166(17) 0.0193(17) 0.033(2) -0.0032(15) 0.0051(16) 0.0007(14)
O5 0.0153(17) 0.0217(17) 0.038(2) 0.0124(16) 0.0076(16) 0.0030(14)
O6 0.0169(17) 0.0175(17) 0.0219(19) 0.0004(14) 0.0039(15) -0.0023(14)
O7 0.0144(16) 0.0178(17) 0.032(2) 0.0020(15) -0.0008(15) -0.0036(14)
O8 0.0222(18) 0.0178(17) 0.032(2) 0.0030(16) 0.0069(17) -0.0026(14)
O9 0.0159(17) 0.0238(18) 0.032(2) 0.0092(16) 0.0017(16) -0.0038(14)
O11 0.0177(18) 0.0226(18) 0.043(2) -0.0074(17) -0.0003(17) 0.0062(15)
O12 0.0170(17) 0.0197(18) 0.042(2) -0.0051(16) 0.0054(17) -0.0007(14)
O50 0.0146(16) 0.0208(17) 0.026(2) 0.0058(15) 0.0020(15) -0.0012(14)
Y1 0.0095(2) 0.0168(3) 0.0132(3) 0.0006(2) 0.00027(19) 0.00077(19)
Y2 0.0096(2) 0.0151(3) 0.0121(2) 0.0015(2) 0.00128(19) -0.0012(2)
Y3 0.0105(2) 0.0193(3) 0.0150(3) -0.0027(2) 0.0000(2) 0.0002(2)
Y4 0.0109(2) 0.0158(3) 0.0129(3) -0.0004(2) 0.00149(19) 0.0004(2)
Y5 0.0098(2) 0.0150(3) 0.0110(3) 0.00042(19) 0.00229(19) 0.00094(18)
Y6 0.0100(2) 0.0139(3) 0.0113(2) 0.0012(2) 0.0000(2) -0.00030(19)
Y7 0.0111(2) 0.0149(3) 0.0146(3) -0.0004(2) -0.00115(19) -0.0005(2)
Y8 0.0118(2) 0.0138(2) 0.0133(3) 0.0002(2) 0.00182(19) -0.0024(2)
Y9 0.0098(2) 0.0188(3) 0.0150(3) 0.0034(2) 0.0010(2) -0.0004(2)
Y10 0.0093(2) 0.0158(3) 0.0145(3) 0.0022(2) 0.0013(2) 0.00014(19)
Y11 0.0123(3) 0.0180(3) 0.0177(3) -0.0031(2) -0.0005(2) 0.0017(2)
Y12 0.0131(3) 0.0149(3) 0.0121(3) 0.0009(2) 0.0010(2) 0.0023(2)
N1 0.015(2) 0.028(2) 0.022(2) 0.0024(17) 0.0090(17) 0.0000(16)
N2 0.0165(19) 0.018(2) 0.017(2) 0.0021(16) -0.0014(15) -0.0003(16)
N3 0.022(2) 0.023(2) 0.017(2) 0.0001(17) -0.0019(16) 0.0000(17)
N4 0.018(2) 0.030(2) 0.016(2) 0.0030(17) 0.0078(16) -0.0041(17)
N5 0.0154(19) 0.027(2) 0.022(2) -0.0052(18) 0.0042(17) -0.0036(17)
N6 0.0150(19) 0.024(2) 0.016(2) 0.0015(17) -0.0019(15) -0.0010(17)
N7 0.018(2) 0.026(2) 0.014(2) -0.0046(16) -0.0024(16) -0.0013(17)
N8 0.020(2) 0.018(2) 0.018(2) -0.0001(16) 0.0048(16) -0.0001(16)
N9 0.0147(19) 0.021(2) 0.0106(18) 0.0011(15) 0.0005(15) 0.0016(16)
N10 0.0157(19) 0.026(2) 0.018(2) -0.0016(17) 0.0071(16) 0.0007(16)
N11 0.0173(19) 0.019(2) 0.0149(19) 0.0000(16) -0.0017(15) -0.0010(16)
N12 0.0153(19) 0.020(2) 0.018(2) -0.0018(16) 0.0038(16) -0.0011(16)
N13 0.017(2) 0.025(2) 0.025(2) -0.0028(18) 0.0057(17) 0.0010(17)
N14 0.0164(19) 0.022(2) 0.0130(19) -0.0013(16) -0.0031(15) -0.0006(16)
N15 0.019(2) 0.018(2) 0.019(2) 0.0014(17) -0.0050(16) 0.0041(17)
N16 0.021(2) 0.018(2) 0.019(2) 0.0013(16) 0.0071(17) -0.0022(16)
N17 0.019(2) 0.031(2) 0.026(2) -0.0020(19) 0.0091(17) 0.0020(17)
N18 0.019(2) 0.018(2) 0.019(2) -0.0002(16) -0.0037(16) 0.0013(16)
N19 0.0169(19) 0.027(2) 0.019(2) 0.0075(17) -0.0024(16) -0.0043(17)
N20 0.0152(19) 0.032(2) 0.021(2) -0.0036(18) 0.0036(16) 0.0060(17)
N21 0.024(2) 0.026(2) 0.025(2) -0.0004(18) 0.0076(18) -0.0030(17)
N22 0.027(2) 0.023(2) 0.019(2) 0.0002(17) -0.0064(18) 0.0034(18)
N23 0.017(2) 0.026(2) 0.022(2) -0.0050(17) -0.0039(16) 0.0006(17)
N24 0.022(2) 0.022(2) 0.021(2) 0.0005(17) 0.0049(17) -0.0033(17)

loop_
_atom_type_symbol
_atom_type_description
_atom_type_scat_dispersion_real
_atom_type_scat_dispersion_imag
_atom_type_scat_source
C C 0.0033 0.0016 'International Tables Vol C Tables 4.2.6.8 and 6.1.1.4'
Cl Cl 0.1484 0.1585 'International Tables Vol C Tables 4.2.6.8 and 6.1.1.4'
O O 0.0106 0.0060 'International Tables Vol C Tables 4.2.6.8 and 6.1.1.4'
Y Y -2.7962 3.5667 'International Tables Vol C Tables 4.2.6.8 and 6.1.1.4'
N N 0.0061 0.0033 'International Tables Vol C Tables 4.2.6.8 and 6.1.1.4'
H H 0.0000 0.0000 'International Tables Vol C Tables 4.2.6.8 and 6.1.1.4'

loop_
_geom_angle_atom_site_label_1
_geom_angle_atom_site_label_2
_geom_angle_atom_site_label_3
_geom_angle
N1 C1 C3 116.4(5)
N1 C1 C2 113.8(5)
C3 C1 C2 109.2(5)
N1 C1 Y1 43.3(2)
C3 C1 Y1 131.2(4)
C2 C1 Y1 119.7(4)
N1 C4 C6 110.8(5)
N1 C4 C5 112.5(5)
C6 C4 C5 107.1(6)
N2 C7 C9 113.9(5)
N2 C7 C8 115.0(5)
C9 C7 C8 110.3(5)
N2 C7 Y2 47.0(2)
C9 C7 Y2 121.3(4)
C8 C7 Y2 128.2(4)
N2 C10 C12 111.3(5)
N2 C10 C11 111.8(4)
C12 C10 C11 110.1(5)
N3 C13 C17 110.3(5)
N3 C13 C18 111.2(5)
C17 C13 C18 109.0(5)
N3 C16 C14 113.3(5)
N3 C16 C15 113.0(5)
C14 C16 C15 112.2(5)
N3 C16 Y1 46.3(2)
C14 C16 Y1 123.6(4)
C15 C16 Y1 124.3(4)
N4 C19 C21 113.8(5)
N4 C19 C20 116.9(5)
C21 C19 C20 109.3(5)
N4 C19 Y2 43.9(2)
C21 C19 Y2 126.4(4)
C20 C19 Y2 124.2(4)
N4 C22 C24 111.2(12)
N4 C22 C23 112.2(6)
C24 C22 C23 133.9(13)
N4 C22 C24A 110.0(6)
C23 C22 C24A 104.1(7)
O1 C25 C26 105.2(5)
C27 C26 C25 102.1(5)
C26 C27 C28 103.9(5)
O1 C28 C27 105.7(5)
O2 C29 C30 106.7(5)
C29 C30 C31 106.9(5)
C30 C31 C32 103.2(5)
O2 C32 C31 105.0(5)
N5 C101 C102 113.3(5)
N5 C101 C103 114.6(5)
C102 C101 C103 110.4(5)
N5 C101 Y3 44.0(2)
C102 C101 Y3 127.5(4)
C103 C101 Y3 122.1(4)
N5 C104 C106 112.0(5)
N5 C104 C105 110.5(5)
C106 C104 C105 109.6(7)
N6 C107 C108 110.8(5)
N6 C107 C109 112.9(4)
C108 C107 C109 109.5(5)
N6 C110 C112 113.5(5)
N6 C110 C111 113.7(5)
C112 C110 C111 111.7(5)
N6 C110 Y4 45.6(2)
C112 C110 Y4 124.9(4)
C111 C110 Y4 123.4(4)
N7 C113 C114 114.4(5)
N7 C113 C115 114.2(4)
C114 C113 C115 110.5(5)
N7 C113 Y3 46.9(2)
C114 C113 Y3 119.5(3)
C115 C113 Y3 130.0(4)
N7 C116 C117 110.9(4)
N7 C116 C118 112.0(5)
C117 C116 C118 110.1(5)
N8 C119 C121 115.4(5)
N8 C119 C120 117.0(5)
C121 C119 C120 109.0(5)
N8 C119 Y4 44.9(2)
C121 C119 Y4 118.8(4)
C120 C119 Y4 132.1(4)
N8 C122 C123 110.1(4)
N8 C122 C124 114.9(5)
C123 C122 C124 107.9(5)
O4 C125 C126 104.9(5)
O4 C125 C12A 103.7(8)
C127 C126 C125 101.8(6)
C127 C12A C125 104.0(12)
C12A C127 C128 108.4(9)
C128 C127 C126 102.2(6)
O4 C128 C127 105.9(5)
C130 C129 O3 108.6(10)
O3 C129 C13A 103.6(5)
C129 C130 C131 107.2(14)
C131 C13A C129 103.2(6)
C13A C131 C132 105.0(5)
C132 C131 C130 102.8(9)
O3 C132 C131 106.8(4)
N9 C201 C203 113.3(5)
N9 C201 C202 114.8(4)
C203 C201 C202 110.7(5)
N9 C201 Y5 47.0(2)
C203 C201 Y5 119.9(4)
C202 C201 Y5 129.2(4)
N9 C204 C205 111.7(4)
N9 C204 C206 111.9(4)
C205 C204 C206 110.8(4)
N10 C207 C208 116.0(5)
N10 C207 C209 114.2(5)
C208 C207 C209 110.0(5)
N10 C207 Y5 43.8(2)
C208 C207 Y5 123.7(4)
C209 C207 Y5 126.3(4)
N10 C210 C21A 110.3(6)
N10 C210 C211 112.6(16)
N10 C210 C21B 111.9(6)
C21A C210 C21B 109.9(7)
N10 C210 C212 104.4(12)
C211 C210 C212 108(2)
N11 C213 C215 114.1(5)
N11 C213 C214 114.8(4)
C215 C213 C214 109.5(5)
N11 C213 Y6 46.5(2)
C215 C213 Y6 124.7(4)
C214 C213 Y6 125.7(4)
N11 C216 C217 110.5(5)
N11 C216 C218 112.3(4)
C217 C216 C218 109.8(5)
N12 C219 C220 116.7(5)
N12 C219 C221 113.7(5)
C220 C219 C221 109.9(5)
N12 C219 Y6 44.8(2)
C220 C219 Y6 131.4(4)
C221 C219 Y6 118.6(4)
N12 C222 C224 109.8(4)
N12 C222 C223 114.6(5)
C224 C222 C223 107.6(5)
O50 C225 C226 106.0(4)
C225 C226 C227 103.7(5)
C226 C227 C228 101.5(5)
O50 C228 C227 104.5(4)
O6 C229 C230 105.9(5)
C231 C230 C229 105.2(6)
C230 C231 C232 108.9(6)
O6 C232 C231 104.0(5)
N13 C301 C302 114.3(5)
N13 C301 C303 109.0(5)
C302 C301 C303 109.0(6)
N13 C304 C306 115.2(5)
N13 C304 C305 114.0(5)
C306 C304 C305 109.9(5)
N13 C304 Y7 43.3(2)
C306 C304 Y7 130.1(4)
C305 C304 Y7 119.9(4)
N14 C307 C309 113.6(5)
N14 C307 C308 114.6(5)
C309 C307 C308 111.4(5)
N14 C307 Y8 46.9(2)
C309 C307 Y8 120.4(4)
C308 C307 Y8 128.1(4)
N14 C310 C311 111.4(5)
N14 C310 C312 112.2(5)
C311 C310 C312 110.8(5)
N15 C313 C314 111.1(5)
N15 C313 C315 112.0(4)
C314 C313 C315 110.1(5)
N15 C316 C317 113.7(5)
N15 C316 C318 112.3(5)
C317 C316 C318 111.5(5)
N15 C316 Y7 46.4(2)
C317 C316 Y7 124.5(4)
C318 C316 Y7 123.9(4)
N16 C319 C320 114.5(5)
N16 C319 C321 115.9(5)
C320 C319 C321 111.0(5)
N16 C319 Y8 44.1(2)
C320 C319 Y8 126.1(4)
C321 C319 Y8 122.9(4)
N16 C322 C324 112.1(12)
N16 C322 C323 112.7(6)
C324 C322 C323 128.0(13)
N16 C322 C32A 110.2(6)
C323 C322 C32A 101.7(7)
O7 C325 C326 107.3(5)
C32B C326 C325 105.9(7)
C327 C326 C325 104.4(6)
C326 C327 C328 101.7(8)
C326 C32B C328 106.1(10)
O7 C328 C32B 104.2(7)
O7 C328 C327 104.7(6)
O8 C329 C330 104.5(4)
C329 C330 C331 103.5(5)
C330 C331 C332 105.7(5)
O8 C332 C331 106.6(4)
N17 C401 C402 114.4(5)
N17 C401 C403 114.5(5)
C402 C401 C403 109.9(5)
N17 C401 Y9 43.7(3)
C402 C401 Y9 130.2(4)
C403 C401 Y9 119.9(4)
N17 C404 C405 108.2(10)
N17 C404 C40A 110.9(10)
N17 C404 C406 111.5(6)
C405 C404 C406 119.6(15)
C40A C404 C406 100.2(15)
N18 C407 C409 112.7(5)
N18 C407 C408 114.0(5)
C409 C407 C408 111.9(5)
N18 C407 Y10 44.0(2)
C409 C407 Y10 128.3(4)
C408 C407 Y10 119.8(4)
N18 C410 C412 110.5(5)
N18 C410 C411 111.7(5)
C412 C410 C411 110.5(5)
N19 C413 C414 111.2(5)
N19 C413 C415 111.3(5)
C414 C413 C415 111.2(6)
N19 C416 C417 115.2(6)
N19 C416 C418 112.4(5)
C417 C416 C418 110.9(5)
N19 C416 Y9 47.3(2)
C417 C416 Y9 126.5(4)
C418 C416 Y9 122.5(4)
N20 C419 C420 114.7(5)
N20 C419 C421 109.5(5)
C420 C419 C421 110.4(5)
N20 C422 C424 111.6(6)
N20 C422 C423 113.9(6)
C424 C422 C423 114.4(6)
N20 C422 Y10 47.6(2)
C424 C422 Y10 120.1(5)
C423 C422 Y10 125.5(5)
O9 C425 C426 107.7(5)
C427 C426 C425 105.7(6)
C425 C426 C42A 102.3(7)
C426 C427 C428 103.9(8)
C428 C42A C426 107.1(10)
C42A C428 O9 107.7(7)
O9 C428 C427 102.7(6)
O5 C429 C430 105.8(4)
C431 C430 C429 101.8(5)
C430 C431 C432 103.1(5)
O5 C432 C431 104.6(5)
N21 C501 C503 114.8(7)
N21 C501 C502 112.5(7)
C503 C501 C502 112.0(7)
N21 C501 Y11 43.3(3)
C503 C501 Y11 118.7(5)
C502 C501 Y11 129.3(5)
C505 C504 N21 121.8(9)
C505 C504 C506 75.6(16)
N21 C504 C506 111.6(8)
N21 C504 C50A 104.2(10)
N21 C504 C50B 103.9(7)
C50A C504 C50B 140.2(15)
N22 C507 C509 110.7(6)
N22 C507 C508 114.1(6)
C509 C507 C508 111.1(7)
N22 C510 C512 115.4(5)
N22 C510 C511 113.0(5)
C512 C510 C511 111.6(5)
N22 C510 Y12 43.2(2)
C512 C510 Y12 119.3(4)
C511 C510 Y12 129.1(4)
N23 C513 C515 111.5(5)
N23 C513 C514 113.2(5)
C515 C513 C514 110.7(5)
N23 C516 C518 114.0(5)
N23 C516 C517 114.0(6)
C518 C516 C517 110.8(6)
N23 C516 Y11 47.6(2)
C518 C516 Y11 123.9(4)
C517 C516 Y11 125.1(5)
N24 C519 C521 113.9(6)
N24 C519 C520 113.2(6)
C521 C519 C520 111.6(6)
N24 C519 Y12 46.1(3)
C521 C519 Y12 125.6(5)
C520 C519 Y12 122.8(5)
N24 C522 C524 111.3(5)
N24 C522 C523 113.1(5)
C524 C522 C523 109.8(5)
O11 C525 C526 106.4(5)
C527 C526 C525 102.6(6)
C528 C527 C526 110.0(6)
C527 C528 O11 108.0(6)
O12 C529 C530 105.9(5)
C529 C530 C531 101.8(5)
C530 C531 C532 102.9(5)
O12 C532 C531 103.7(5)
Y2 Cl1 Y1 100.49(4)
Y1 Cl2 Y2 100.20(4)
Y4 Cl3 Y3 100.72(5)
Y3 Cl4 Y4 100.91(5)
Y6 Cl5 Y5 100.63(4)
Y5 Cl6 Y6 100.28(4)
Y7 Cl7 Y8 100.79(4)
Y8 Cl8 Y7 101.02(4)
Y9 Cl9 Y10 101.28(5)
Y10 Cl10 Y9 101.23(4)
Y11 Cl11 Y12 101.05(5)
Y12 Cl12 Y11 101.38(4)
C28 O1 C25 108.6(4)
C28 O1 Y1 118.7(3)
C25 O1 Y1 132.7(3)
C32 O2 C29 108.3(4)
C32 O2 Y2 135.3(3)
C29 O2 Y2 116.3(3)
C129 O3 C132 108.6(4)
C129 O3 Y3 117.4(3)
C132 O3 Y3 133.9(3)
C125 O4 C128 108.6(4)
C125 O4 Y4 117.1(3)
C128 O4 Y4 134.1(3)
C432 O5 C429 108.6(4)
C432 O5 Y10 116.9(3)
C429 O5 Y10 133.5(3)
C232 O6 C229 109.0(4)
C232 O6 Y6 117.2(3)
C229 O6 Y6 133.6(3)
C328 O7 C325 108.0(4)
C328 O7 Y7 119.4(3)
C325 O7 Y7 132.5(3)
C329 O8 C332 107.0(4)
C329 O8 Y8 136.1(3)
C332 O8 Y8 116.7(3)
C428 O9 C425 108.2(4)
C428 O9 Y9 117.0(3)
C425 O9 Y9 134.6(3)
C528 O11 C525 107.4(4)
C528 O11 Y11 116.7(4)
C525 O11 Y11 135.6(3)
C532 O12 C529 109.3(4)
C532 O12 Y12 116.9(3)
C529 O12 Y12 133.4(3)
C228 O50 C225 109.3(4)
C228 O50 Y5 116.7(3)
C225 O50 Y5 133.7(3)
N3 Y1 N1 115.24(17)
N3 Y1 O1 91.95(15)
N1 Y1 O1 96.66(15)
N3 Y1 Cl2 124.95(13)
N1 Y1 Cl2 119.65(13)
O1 Y1 Cl2 78.37(9)
N3 Y1 Cl1 94.99(13)
N1 Y1 Cl1 100.51(12)
O1 Y1 Cl1 156.57(9)
Cl2 Y1 Cl1 79.32(4)
N3 Y1 C16 29.42(16)
N1 Y1 C16 144.55(17)
O1 Y1 C16 89.65(16)
Cl2 Y1 C16 95.80(12)
Cl1 Y1 C16 85.58(13)
N3 Y1 C1 100.17(17)
N1 Y1 C1 27.65(16)
O1 Y1 C1 121.75(14)
Cl2 Y1 C1 131.10(12)
Cl1 Y1 C1 78.95(11)
C16 Y1 C1 125.34(17)
N2 Y2 N4 120.13(17)
N2 Y2 O2 90.92(15)
N4 Y2 O2 92.57(15)
N2 Y2 Cl1 121.48(12)
N4 Y2 Cl1 118.22(13)
O2 Y2 Cl1 82.35(9)
N2 Y2 Cl2 94.67(12)
N4 Y2 Cl2 99.51(13)
O2 Y2 Cl2 161.80(9)
Cl1 Y2 Cl2 79.95(4)
N2 Y2 C7 30.09(16)
N4 Y2 C7 148.02(17)
O2 Y2 C7 80.53(15)
Cl1 Y2 C7 91.96(12)
Cl2 Y2 C7 95.80(12)
N2 Y2 C19 94.28(17)
N4 Y2 C19 27.95(16)
O2 Y2 C19 104.65(14)
Cl1 Y2 C19 143.73(12)
Cl2 Y2 C19 92.22(11)
C7 Y2 C19 124.18(17)
N5 Y3 N7 119.72(17)
N5 Y3 O3 92.79(15)
N7 Y3 O3 91.10(15)
N5 Y3 Cl4 118.62(12)
N7 Y3 Cl4 121.47(13)
O3 Y3 Cl4 81.81(9)
N5 Y3 Cl3 98.71(12)
N7 Y3 Cl3 96.31(12)
O3 Y3 Cl3 160.88(9)
Cl4 Y3 Cl3 79.28(4)
N5 Y3 C113 147.71(16)
N7 Y3 C113 29.88(16)
O3 Y3 C113 81.14(14)
Cl4 Y3 C113 92.05(12)
Cl3 Y3 C113 96.66(11)
N5 Y3 C101 28.37(17)
N7 Y3 C101 93.93(17)
O3 Y3 C101 106.23(14)
Cl4 Y3 C101 143.90(13)
Cl3 Y3 C101 90.86(12)
C113 Y3 C101 123.74(17)
N6 Y4 N8 115.78(17)
N6 Y4 O4 90.31(15)
N8 Y4 O4 95.55(15)
N6 Y4 Cl3 126.11(12)
N8 Y4 Cl3 117.88(12)
O4 Y4 Cl3 80.10(9)
N6 Y4 Cl4 94.16(12)
N8 Y4 Cl4 103.06(12)
O4 Y4 Cl4 156.61(9)
Cl3 Y4 Cl4 78.74(4)
N6 Y4 C110 29.54(16)
N8 Y4 C110 145.06(16)
O4 Y4 C110 84.13(15)
Cl3 Y4 C110 96.57(12)
Cl4 Y4 C110 88.51(12)
N6 Y4 C119 98.95(17)
N8 Y4 C119 28.40(16)
O4 Y4 C119 119.95(15)
Cl3 Y4 C119 131.74(12)
Cl4 Y4 C119 82.01(12)
C110 Y4 C119 126.79(16)
N9 Y5 N10 119.37(16)
N9 Y5 O50 91.52(14)
N10 Y5 O50 92.61(15)
N9 Y5 Cl6 120.82(12)
N10 Y5 Cl6 119.55(12)
O50 Y5 Cl6 80.90(9)
N9 Y5 Cl5 96.83(12)
N10 Y5 Cl5 98.59(12)
O50 Y5 Cl5 160.42(9)
Cl6 Y5 Cl5 79.61(4)
N9 Y5 C201 29.94(15)
N10 Y5 C201 147.31(16)
O50 Y5 C201 81.25(14)
Cl6 Y5 C201 91.33(11)
Cl5 Y5 C201 97.32(11)
N9 Y5 C207 93.62(16)
N10 Y5 C207 28.02(16)
O50 Y5 C207 105.35(14)
Cl6 Y5 C207 145.12(13)
Cl5 Y5 C207 91.81(12)
C201 Y5 C207 123.42(16)
N11 Y6 N12 116.61(16)
N11 Y6 O6 90.36(15)
N12 Y6 O6 95.53(14)
N11 Y6 Cl5 126.12(12)
N12 Y6 Cl5 116.98(12)
O6 Y6 Cl5 79.61(9)
N11 Y6 Cl6 93.73(12)
N12 Y6 Cl6 103.31(12)
O6 Y6 Cl6 156.38(9)
Cl5 Y6 Cl6 79.21(4)
N11 Y6 C213 29.55(15)
N12 Y6 C213 145.67(16)
O6 Y6 C213 83.03(14)
Cl5 Y6 C213 96.59(11)
Cl6 Y6 C213 89.14(11)
N11 Y6 C219 99.37(16)
N12 Y6 C219 28.41(15)
O6 Y6 C219 119.73(14)
Cl5 Y6 C219 131.58(12)
Cl6 Y6 C219 82.53(12)
C213 Y6 C219 127.66(16)
N15 Y7 N13 114.53(17)
N15 Y7 O7 92.92(15)
N13 Y7 O7 96.81(15)
N15 Y7 Cl7 126.52(12)
N13 Y7 Cl7 118.86(13)
O7 Y7 Cl7 78.21(9)
N15 Y7 Cl8 95.47(13)
N13 Y7 Cl8 100.25(12)
O7 Y7 Cl8 155.77(9)
Cl7 Y7 Cl8 78.53(4)
N15 Y7 C316 29.95(16)
N13 Y7 C316 144.41(17)
O7 Y7 C316 89.77(15)
Cl7 Y7 C316 96.74(11)
Cl8 Y7 C316 86.30(12)
N15 Y7 C304 99.39(16)
N13 Y7 C304 27.97(16)
O7 Y7 C304 122.42(15)
Cl7 Y7 C304 130.02(12)
Cl8 Y7 C304 78.50(11)
C316 Y7 C304 125.19(16)
N14 Y8 N16 120.91(17)
N14 Y8 O8 90.68(15)
N16 Y8 O8 91.99(15)
N14 Y8 Cl8 121.41(12)
N16 Y8 Cl8 117.56(13)
O8 Y8 Cl8 83.91(10)
N14 Y8 Cl7 94.71(12)
N16 Y8 Cl7 98.89(12)
O8 Y8 Cl7 163.10(9)
Cl8 Y8 Cl7 79.61(4)
N14 Y8 C307 29.93(16)
N16 Y8 C307 148.46(17)
O8 Y8 C307 80.43(15)
Cl8 Y8 C307 92.21(12)
Cl7 Y8 C307 96.43(12)
N14 Y8 C319 94.86(17)
N16 Y8 C319 28.11(16)
O8 Y8 C319 103.84(15)
Cl8 Y8 C319 143.08(12)
Cl7 Y8 C319 91.67(12)
C307 Y8 C319 124.54(16)
N19 Y9 N17 117.41(18)
N19 Y9 O9 92.52(15)
N17 Y9 O9 93.70(16)
N19 Y9 Cl9 124.72(13)
N17 Y9 Cl9 117.61(13)
O9 Y9 Cl9 79.15(9)
N19 Y9 Cl10 94.99(12)
N17 Y9 Cl10 101.99(13)
O9 Y9 Cl10 157.00(9)
Cl9 Y9 Cl10 78.70(4)
N19 Y9 C416 30.36(17)
N17 Y9 C416 147.10(18)
O9 Y9 C416 84.60(16)
Cl9 Y9 C416 94.40(13)
Cl10 Y9 C416 90.98(13)
N19 Y9 C401 92.16(18)
N17 Y9 C401 27.81(18)
O9 Y9 C401 107.51(15)
Cl9 Y9 C401 142.67(13)
Cl10 Y9 C401 93.92(12)
C416 Y9 C401 122.49(18)
N18 Y10 N20 116.96(17)
N18 Y10 O5 93.57(15)
N20 Y10 O5 92.71(16)
N18 Y10 Cl10 117.44(12)
N20 Y10 Cl10 125.34(12)
O5 Y10 Cl10 79.05(9)
N18 Y10 Cl9 101.20(12)
N20 Y10 Cl9 96.04(13)
O5 Y10 Cl9 157.07(9)
Cl10 Y10 Cl9 78.59(4)
N18 Y10 C422 146.69(17)
N20 Y10 C422 29.74(16)
O5 Y10 C422 89.22(17)
Cl10 Y10 C422 95.69(13)
Cl9 Y10 C422 87.96(14)
N18 Y10 C407 28.79(16)
N20 Y10 C407 91.73(16)
O5 Y10 C407 109.73(14)
Cl10 Y10 C407 142.12(12)
Cl9 Y10 C407 91.19(11)
C422 Y10 C407 120.55(17)
N23 Y11 N21 116.57(17)
N23 Y11 O11 93.08(16)
N21 Y11 O11 94.20(16)
N23 Y11 Cl11 123.84(13)
N21 Y11 Cl11 119.37(13)
O11 Y11 Cl11 78.56(10)
N23 Y11 Cl12 95.03(12)
N21 Y11 Cl12 101.81(13)
O11 Y11 Cl12 156.44(10)
Cl11 Y11 Cl12 78.55(4)
N23 Y11 C516 30.28(17)
N21 Y11 C516 146.65(18)
O11 Y11 C516 86.91(17)
Cl11 Y11 C516 93.56(13)
Cl12 Y11 C516 89.03(14)
N23 Y11 C501 93.27(19)
N21 Y11 C501 27.65(18)
O11 Y11 C501 111.55(18)
Cl11 Y11 C501 141.69(14)
Cl12 Y11 C501 90.05(15)
C516 Y11 C501 122.99(18)
N22 Y12 N24 118.20(18)
N22 Y12 O12 93.12(16)
N24 Y12 O12 90.82(15)
N22 Y12 Cl12 117.09(14)
N24 Y12 Cl12 124.35(12)
O12 Y12 Cl12 80.39(9)
N22 Y12 Cl11 99.48(13)
N24 Y12 Cl11 97.75(12)
O12 Y12 Cl11 159.07(9)
Cl12 Y12 Cl11 79.00(4)
N22 Y12 C519 146.25(19)
N24 Y12 C519 29.24(17)
O12 Y12 C519 82.44(18)
Cl12 Y12 C519 95.24(13)
Cl11 Y12 C519 95.79(15)
N22 Y12 C510 27.84(17)
N24 Y12 C510 95.07(17)
O12 Y12 C510 110.14(15)
Cl12 Y12 C510 139.63(13)
Cl11 Y12 C510 88.17(12)
C519 Y12 C510 124.26(18)
C1 N1 C4 114.1(4)
C1 N1 Y1 109.0(3)
C4 N1 Y1 136.5(4)
C10 N2 C7 114.0(4)
C10 N2 Y2 142.8(4)
C7 N2 Y2 102.9(3)
C16 N3 C13 114.4(5)
C16 N3 Y1 104.2(3)
C13 N3 Y1 140.5(4)
C22 N4 C19 117.0(4)
C22 N4 Y2 134.6(4)
C19 N4 Y2 108.2(3)
C104 N5 C101 116.0(5)
C104 N5 Y3 135.9(4)
C101 N5 Y3 107.6(3)
C107 N6 C110 113.4(4)
C107 N6 Y4 140.8(4)
C110 N6 Y4 104.9(3)
C116 N7 C113 113.5(4)
C116 N7 Y3 142.6(4)
C113 N7 Y3 103.2(3)
C122 N8 C119 115.6(4)
C122 N8 Y4 136.8(3)
C119 N8 Y4 106.7(3)
C204 N9 C201 113.9(4)
C204 N9 Y5 142.7(3)
C201 N9 Y5 103.0(3)
C210 N10 C207 114.7(4)
C210 N10 Y5 137.0(4)
C207 N10 Y5 108.2(3)
C213 N11 C216 114.8(4)
C213 N11 Y6 103.9(3)
C216 N11 Y6 140.6(4)
C222 N12 C219 116.4(4)
C222 N12 Y6 135.8(3)
C219 N12 Y6 106.7(3)
C301 N13 C304 114.9(4)
C301 N13 Y7 136.1(4)
C304 N13 Y7 108.7(3)
C310 N14 C307 114.2(4)
C310 N14 Y8 142.2(4)
C307 N14 Y8 103.2(3)
C313 N15 C316 114.8(4)
C313 N15 Y7 140.8(4)
C316 N15 Y7 103.7(3)
C322 N16 C319 116.3(4)
C322 N16 Y8 135.7(4)
C319 N16 Y8 107.7(3)
C404 N17 C401 116.0(5)
C404 N17 Y9 135.2(4)
C401 N17 Y9 108.5(4)
C410 N18 C407 115.3(4)
C410 N18 Y10 137.3(4)
C407 N18 Y10 107.2(3)
C416 N19 C413 112.9(5)
C416 N19 Y9 102.4(3)
C413 N19 Y9 143.8(4)
C422 N20 C419 112.0(4)
C422 N20 Y10 102.7(3)
C419 N20 Y10 145.0(4)
C504 N21 C501 114.1(5)
C504 N21 Y11 136.5(4)
C501 N21 Y11 109.0(4)
C510 N22 C507 115.8(5)
C510 N22 Y12 108.9(4)
C507 N22 Y12 134.9(4)
C513 N23 C516 113.7(5)
C513 N23 Y11 143.3(4)
C516 N23 Y11 102.1(3)
C522 N24 C519 112.6(5)
C522 N24 Y12 142.5(4)
C519 N24 Y12 104.6(3)

loop_
_geom_bond_atom_site_label_1
_geom_bond_atom_site_label_2
_geom_bond_distance
C1 N1 1.462(7)
C1 C3 1.512(8)
C1 C2 1.535(8)
C1 Y1 2.978(5)
C4 N1 1.466(7)
C4 C6 1.503(9)
C4 C5 1.512(8)
C7 N2 1.467(7)
C7 C9 1.517(8)
C7 C8 1.530(8)
C7 Y2 2.851(5)
C10 N2 1.453(7)
C10 C12 1.508(7)
C10 C11 1.535(7)
C13 N3 1.473(7)
C13 C17 1.528(8)
C13 C18 1.550(8)
C14 C16 1.533(8)
C15 C16 1.539(9)
C16 N3 1.452(7)
C16 Y1 2.864(6)
C19 N4 1.456(7)
C19 C21 1.517(7)
C19 C20 1.535(7)
C19 Y2 2.951(5)
C22 N4 1.449(7)
C22 C24 1.49(3)
C22 C23 1.541(9)
C22 C24A 1.556(11)
C25 O1 1.455(6)
C25 C26 1.504(7)
C26 C27 1.494(9)
C27 C28 1.496(8)
C28 O1 1.456(6)
C29 O2 1.450(6)
C29 C30 1.490(8)
C30 C31 1.499(8)
C31 C32 1.511(8)
C32 O2 1.445(6)
C101 N5 1.465(7)
C101 C102 1.522(8)
C101 C103 1.552(8)
C101 Y3 2.938(6)
C104 N5 1.451(7)
C104 C106 1.467(9)
C104 C105 1.545(10)
C107 N6 1.459(6)
C107 C108 1.513(7)
C107 C109 1.535(7)
C110 N6 1.474(7)
C110 C112 1.513(8)
C110 C111 1.528(8)
C110 Y4 2.890(6)
C113 N7 1.463(7)
C113 C114 1.528(7)
C113 C115 1.534(7)
C113 Y3 2.859(5)
C116 N7 1.461(6)
C116 C117 1.523(7)
C116 C118 1.533(8)
C119 N8 1.451(7)
C119 C121 1.523(8)
C119 C120 1.527(8)
C119 Y4 2.923(5)
C122 N8 1.450(7)
C122 C123 1.525(7)
C122 C124 1.542(7)
C125 O4 1.452(6)
C125 C126 1.534(10)
C125 C12A 1.556(19)
C126 C127 1.510(11)
C12A C127 1.441(19)
C127 C128 1.498(8)
C128 O4 1.469(6)
C129 C130 1.42(2)
C129 O3 1.440(6)
C129 C13A 1.540(10)
C130 C131 1.52(2)
C13A C131 1.479(10)
C131 C132 1.508(8)
C132 O3 1.461(6)
C201 N9 1.462(6)
C201 C203 1.524(7)
C201 C202 1.527(7)
C201 Y5 2.854(5)
C204 N9 1.458(6)
C204 C205 1.513(7)
C204 C206 1.526(7)
C207 N10 1.459(7)
C207 C208 1.520(8)
C207 C209 1.527(7)
C207 Y5 2.951(6)
C210 N10 1.444(7)
C210 C21A 1.479(10)
C210 C211 1.49(4)
C210 C21B 1.535(10)
C210 C212 1.75(4)
C213 N11 1.456(6)
C213 C215 1.518(7)
C213 C214 1.535(7)
C213 Y6 2.865(5)
C216 N11 1.458(6)
C216 C217 1.525(8)
C216 C218 1.541(8)
C219 N12 1.464(7)
C219 C220 1.521(8)
C219 C221 1.537(8)
C219 Y6 2.947(5)
C222 N12 1.447(6)
C222 C224 1.519(7)
C222 C223 1.523(7)
C225 O50 1.452(6)
C225 C226 1.500(7)
C226 C227 1.503(8)
C227 C228 1.526(8)
C228 O50 1.444(6)
C229 O6 1.463(6)
C229 C230 1.492(8)
C230 C231 1.395(10)
C231 C232 1.497(9)
C232 O6 1.448(6)
C301 N13 1.449(7)
C301 C302 1.454(6)
C301 C303 1.526(9)
C304 N13 1.477(7)
C304 C306 1.520(7)
C304 C305 1.526(8)
C304 Y7 2.982(5)
C307 N14 1.468(7)
C307 C309 1.515(8)
C307 C308 1.517(8)
C307 Y8 2.865(6)
C310 N14 1.454(7)
C310 C311 1.520(7)
C310 C312 1.531(8)
C313 N15 1.455(6)
C313 C314 1.523(8)
C313 C315 1.542(7)
C316 N15 1.481(7)
C316 C317 1.519(8)
C316 C318 1.539(8)
C316 Y7 2.881(6)
C319 N16 1.455(7)
C319 C320 1.517(8)
C319 C321 1.534(8)
C319 Y8 2.942(5)
C322 N16 1.446(7)
C322 C324 1.48(3)
C322 C323 1.508(9)
C322 C32A 1.532(11)
C325 O7 1.452(6)
C325 C326 1.485(8)
C326 C32B 1.414(15)
C326 C327 1.483(13)
C327 C328 1.536(12)
C32B C328 1.516(14)
C328 O7 1.449(6)
C329 O8 1.451(6)
C329 C330 1.505(7)
C330 C331 1.509(8)
C331 C332 1.510(8)
C332 O8 1.458(6)
C401 N17 1.456(7)
C401 C402 1.523(8)
C401 C403 1.546(8)
C401 Y9 2.960(6)
C404 N17 1.446(8)
C404 C405 1.52(2)
C404 C40A 1.53(2)
C404 C406 1.541(10)
C407 N18 1.474(6)
C407 C409 1.506(8)
C407 C408 1.506(7)
C407 Y10 2.924(5)
C410 N18 1.446(7)
C410 C412 1.491(8)
C410 C411 1.539(8)
C413 N19 1.474(7)
C413 C414 1.515(8)
C413 C415 1.553(8)
C416 N19 1.473(8)
C416 C417 1.502(9)
C416 C418 1.515(8)
C416 Y9 2.846(6)
C419 N20 1.463(6)
C419 C420 1.501(8)
C419 C421 1.519(7)
C422 N20 1.455(7)
C422 C424 1.527(9)
C422 C423 1.556(9)
C422 Y10 2.862(6)
C425 O9 1.449(6)
C425 C426 1.495(8)
C426 C427 1.454(13)
C426 C42A 1.507(16)
C427 C428 1.557(14)
C42A C428 1.441(16)
C428 O9 1.442(6)
C429 O5 1.464(6)
C429 C430 1.516(7)
C430 C431 1.495(8)
C431 C432 1.522(8)
C432 O5 1.460(6)
C501 N21 1.461(8)
C501 C503 1.498(10)
C501 C502 1.546(10)
C501 Y11 2.976(6)
C504 C505 1.422(17)
C504 N21 1.444(8)
C504 C506 1.461(16)
C504 C50A 1.63(2)
C504 C50B 1.643(17)
C507 N22 1.463(8)
C507 C509 1.499(10)
C507 C508 1.500(10)
C510 N22 1.451(7)
C510 C512 1.501(8)
C510 C511 1.532(8)
C510 Y12 2.938(6)
C513 N23 1.450(7)
C513 C515 1.514(8)
C513 C514 1.530(8)
C516 N23 1.471(7)
C516 C518 1.513(9)
C516 C517 1.533(9)
C516 Y11 2.853(6)
C519 N24 1.465(7)
C519 C521 1.500(10)
C519 C520 1.536(10)
C519 Y12 2.901(6)
C522 N24 1.447(7)
C522 C524 1.513(8)
C522 C523 1.535(8)
C525 O11 1.450(7)
C525 C526 1.500(8)
C526 C527 1.470(10)
C527 C528 1.404(9)
C528 O11 1.443(7)
C529 O12 1.463(6)
C529 C530 1.499(7)
C530 C531 1.505(9)
C531 C532 1.536(8)
C532 O12 1.459(7)
Cl1 Y2 2.6746(13)
Cl1 Y1 2.7288(13)
Cl2 Y1 2.6984(13)
Cl2 Y2 2.7168(13)
Cl3 Y4 2.6903(14)
Cl3 Y3 2.7325(14)
Cl4 Y3 2.6708(14)
Cl4 Y4 2.7445(14)
Cl5 Y6 2.6929(13)
Cl5 Y5 2.7211(14)
Cl6 Y5 2.6884(13)
Cl6 Y6 2.7394(13)
Cl7 Y7 2.7028(13)
Cl7 Y8 2.7109(13)
Cl8 Y8 2.6672(14)
Cl8 Y7 2.7374(14)
Cl9 Y9 2.7007(14)
Cl9 Y10 2.7251(13)
Cl10 Y10 2.7047(13)
Cl10 Y9 2.7230(13)
Cl11 Y11 2.7143(14)
Cl11 Y12 2.7198(14)
Cl12 Y12 2.6946(14)
Cl12 Y11 2.7264(14)
O1 Y1 2.385(4)
O2 Y2 2.382(4)
O3 Y3 2.391(4)
O4 Y4 2.382(4)
O5 Y10 2.382(4)
O6 Y6 2.387(3)
O7 Y7 2.393(4)
O8 Y8 2.382(4)
O9 Y9 2.393(4)
O11 Y11 2.387(4)
O12 Y12 2.374(4)
O50 Y5 2.384(3)
Y1 N3 2.137(4)
Y1 N1 2.162(4)
Y2 N2 2.141(4)
Y2 N4 2.152(4)
Y3 N5 2.143(4)
Y3 N7 2.145(4)
Y4 N6 2.137(4)
Y4 N8 2.154(4)
Y5 N9 2.144(4)
Y5 N10 2.150(4)
Y6 N11 2.142(4)
Y6 N12 2.170(4)
Y7 N15 2.146(4)
Y7 N13 2.159(4)
Y8 N14 2.148(4)
Y8 N16 2.151(4)
Y9 N19 2.140(4)
Y9 N17 2.157(4)
Y10 N18 2.126(4)
Y10 N20 2.165(4)
Y11 N23 2.156(4)
Y11 N21 2.160(5)
Y12 N22 2.128(5)
Y12 N24 2.162(4)
